data_4323113
loop_
_publ_author_name
'Jason A. Halfen'
'Jeffrey J. Bodwin'
'Vincent L. Pecoraro'

_publ_section_title
;
 Preparation and Characterization of Chiral Copper 12-Metallacrown-4
 Complexes, Inorganic Analogues of Tetraphenylporphyrinatocopper(II)
;
_journal_name_full 'Inorganic Chemistry'
_journal_page_first 5416
_journal_page_last 5417
_journal_paper_doi 10.1021/ic9807386
_journal_volume 37
_journal_year 1998
_chemical_formula_sum 'C85 H100 Cl Cu11 N16 O42'
_chemical_formula_weight 2752.20
_chemical_name_systematic
; 
Cu(OAc)2[12-MC Cu(II)N(S-b-pheha) -4]/
CuCl[12-MC Cu(II)N(S-b-pheha) -4](Cu(OAc)3)
;
_space_group_IT_number 1
_symmetry_cell_setting triclinic
_symmetry_space_group_name_Hall 'P 1'
_symmetry_space_group_name_H-M 'P 1'
_atom_sites_solution_hydrogens geom
_atom_sites_solution_primary direct
_atom_sites_solution_secondary difmap
_audit_creation_method SHELXL
_cell_angle_alpha 88.7370(10)
_cell_angle_beta 76.0010(10)
_cell_angle_gamma 71.1350(10)
_cell_formula_units_Z 1
_cell_length_a 12.5406(3)
_cell_length_b 13.8416(3)
_cell_length_c 16.6932(4)
_cell_measurement_temperature 158(2)
_cell_volume 2655.56(11)
_computing_cell_refinement 'Siemens XSCANS'
_computing_data_collection 'Siemens XSCANS'
_computing_data_reduction 'Siemens SHELXTL'
_computing_molecular_graphics 'Siemens SHELXTL'
_computing_publication_material 'Siemens SHELXTL'
_computing_structure_refinement 'SHELXL-93 (Sheldrick, 1993)'
_computing_structure_solution 'SHELXS-86 (Sheldrick, 1990)'
_diffrn_ambient_temperature 158(2)
_diffrn_measurement_device 'Siemens P4'
_diffrn_measurement_method '\w scans'
_diffrn_radiation_monochromator graphite
_diffrn_radiation_source 'fine-focus sealed tube'
_diffrn_radiation_type MoK\a
_diffrn_radiation_wavelength 0.71073
_diffrn_reflns_av_R_equivalents 0.0198
_diffrn_reflns_av_sigmaI/netI 0.0621
_diffrn_reflns_limit_h_max 16
_diffrn_reflns_limit_h_min -17
_diffrn_reflns_limit_k_max 18
_diffrn_reflns_limit_k_min -17
_diffrn_reflns_limit_l_max 22
_diffrn_reflns_limit_l_min -22
_diffrn_reflns_number 30681
_diffrn_reflns_theta_max 29.38
_diffrn_reflns_theta_min 2.42
_exptl_absorpt_coefficient_mu 2.274
_exptl_absorpt_correction_type none
_exptl_crystal_colour blue-green
_exptl_crystal_density_diffrn 1.721
_exptl_crystal_description prism
_exptl_crystal_F_000 1394
_exptl_crystal_size_max 0.08
_exptl_crystal_size_mid 0.12
_exptl_crystal_size_min 0.18
_refine_diff_density_max 1.449
_refine_diff_density_min -0.851
_refine_diff_density_rms 0.101
_refine_ls_abs_structure_details 'Flack H D (1983), Acta Cryst. A39, 876-881'
_refine_ls_abs_structure_Flack 0.011(7)
_refine_ls_extinction_method none
_refine_ls_goodness_of_fit_all 1.041
_refine_ls_goodness_of_fit_obs 1.031
_refine_ls_matrix_type full
_refine_ls_number_parameters 1397
_refine_ls_number_reflns 23856
_refine_ls_number_restraints 9
_refine_ls_restrained_S_all 1.042
_refine_ls_restrained_S_obs 1.033
_refine_ls_R_factor_all 0.0458
_refine_ls_R_factor_obs 0.0376
_refine_ls_shift/esd_max -5.057
_refine_ls_shift/esd_mean 0.089
_refine_ls_structure_factor_coef Fsqd
_refine_ls_weighting_details 'w=1/[\s^2^(Fo^2^)+(0.0296P)^2^+2.1531P] where P=(Fo^2^+2Fc^2^)/3'
_refine_ls_weighting_scheme calc
_refine_ls_wR_factor_all 0.0905
_refine_ls_wR_factor_obs 0.0849
_reflns_number_observed 21543
_reflns_number_total 23856
_reflns_observed_criterion >2sigma(I)
_cod_data_source_file ic9807386.cif
_cod_data_source_block final
_cod_depositor_comments
;
The following automatic conversions were performed:

'_refine_ls_weighting_scheme' value 'calc
w=1/[\s^2^(Fo^2^)+(0.0296P)^2^+2.1531P] where P=(Fo^2^+2Fc^2^)/3' was
changed to 'calc'. New tag '_refine_ls_weighting_details' was
created. The value of the new tag was set to
'w=1/[\s^2^(Fo^2^)+(0.0296P)^2^+2.1531P] where P=(Fo^2^+2Fc^2^)/3'.

Automatic conversion script
Id: cif_fix_values 3143 2015-03-26 13:38:13Z robertas 
;
_cod_original_cell_volume 2655.57(11)
_cod_database_code 4323113

loop_
_symmetry_equiv_pos_as_xyz
'x, y, z'

loop_
_atom_site_aniso_label
_atom_site_aniso_U_11
_atom_site_aniso_U_22
_atom_site_aniso_U_33
_atom_site_aniso_U_23
_atom_site_aniso_U_13
_atom_site_aniso_U_12
Cu1 0.0177(3) 0.0159(3) 0.0099(2) -0.0009(2) -0.0012(2) -0.0105(2)
Cu2 0.0199(3) 0.0139(3) 0.0107(2) 0.0006(2) -0.0042(2) -0.0102(2)
Cu3 0.0189(3) 0.0161(3) 0.0114(2) -0.0022(2) -0.0007(2) -0.0109(2)
Cu4 0.0201(3) 0.0163(3) 0.0124(2) -0.0012(2) -0.0002(2) -0.0113(2)
Cu5 0.0162(2) 0.0133(3) 0.0106(2) 0.0000(2) -0.0027(2) -0.0090(2)
N1 0.020(2) 0.019(2) 0.010(2) 0.0035(14) -0.0027(14) -0.012(2)
N2 0.021(2) 0.016(2) 0.012(2) 0.0005(14) -0.0052(14) -0.011(2)
N3 0.020(2) 0.011(2) 0.016(2) -0.0010(14) -0.0065(14) -0.0093(15)
N4 0.018(2) 0.015(2) 0.015(2) 0.0010(14) -0.0012(14) -0.0105(15)
N5 0.021(2) 0.018(2) 0.010(2) 0.0012(14) 0.0016(14) -0.012(2)
N6 0.030(2) 0.022(2) 0.019(2) 0.000(2) 0.003(2) -0.016(2)
N7 0.022(2) 0.015(2) 0.013(2) -0.0011(14) -0.0039(14) -0.013(2)
N8 0.021(2) 0.022(2) 0.015(2) 0.0011(15) -0.0010(15) -0.015(2)
O1 0.028(2) 0.025(2) 0.0077(14) 0.0013(12) -0.0002(12) -0.0191(14)
O2 0.028(2) 0.024(2) 0.0100(14) -0.0015(12) -0.0019(12) -0.0189(14)
O3 0.0177(14) 0.0112(14) 0.0131(14) 0.0000(11) -0.0050(11) -0.0079(12)
O4 0.028(2) 0.016(2) 0.017(2) 0.0034(12) -0.0087(13) -0.0137(14)
O5 0.026(2) 0.022(2) 0.0076(14) 0.0012(12) 0.0019(12) -0.0191(14)
O6 0.024(2) 0.023(2) 0.0134(15) -0.0025(12) -0.0011(12) -0.0149(14)
O7 0.022(2) 0.0125(15) 0.0113(14) -0.0020(11) -0.0015(12) -0.0120(12)
O8 0.025(2) 0.023(2) 0.0135(15) -0.0008(12) 0.0043(12) -0.0171(14)
C1 0.016(2) 0.015(2) 0.014(2) -0.001(2) -0.007(2) -0.005(2)
C2 0.021(2) 0.015(2) 0.012(2) 0.003(2) -0.007(2) -0.009(2)
C3 0.017(2) 0.014(2) 0.015(2) 0.003(2) -0.005(2) -0.009(2)
C4 0.022(2) 0.018(2) 0.011(2) 0.001(2) -0.004(2) -0.012(2)
C5 0.023(2) 0.021(2) 0.022(2) 0.000(2) -0.001(2) -0.011(2)
C6 0.025(2) 0.035(3) 0.022(2) 0.001(2) 0.000(2) -0.015(2)
C7 0.035(3) 0.030(3) 0.016(2) 0.002(2) 0.002(2) -0.023(2)
C8 0.033(3) 0.023(3) 0.020(2) 0.007(2) -0.006(2) -0.013(2)
C9 0.023(2) 0.022(2) 0.017(2) 0.004(2) -0.003(2) -0.010(2)
C10 0.016(2) 0.012(2) 0.020(2) 0.001(2) -0.007(2) -0.004(2)
C11 0.029(2) 0.016(2) 0.015(2) 0.004(2) -0.011(2) -0.012(2)
C12 0.015(2) 0.015(2) 0.013(2) 0.001(2) -0.002(2) -0.007(2)
C13 0.020(2) 0.011(2) 0.016(2) -0.003(2) -0.003(2) -0.009(2)
C14 0.022(2) 0.015(2) 0.017(2) -0.001(2) -0.005(2) -0.004(2)
C15 0.035(3) 0.012(2) 0.019(2) -0.003(2) -0.006(2) -0.010(2)
C16 0.037(3) 0.026(3) 0.016(2) -0.001(2) -0.006(2) -0.021(2)
C17 0.027(2) 0.026(3) 0.022(2) 0.001(2) -0.011(2) -0.013(2)
C18 0.024(2) 0.019(2) 0.022(2) -0.003(2) -0.005(2) -0.009(2)
C19 0.019(2) 0.017(2) 0.019(2) -0.001(2) 0.000(2) -0.010(2)
C20 0.039(3) 0.037(3) 0.016(2) -0.001(2) 0.001(2) -0.027(3)
C21 0.026(2) 0.022(2) 0.018(2) 0.003(2) 0.003(2) -0.015(2)
C22 0.028(2) 0.024(2) 0.015(2) 0.002(2) -0.002(2) -0.018(2)
C23 0.043(3) 0.041(3) 0.040(3) 0.018(3) -0.019(3) -0.029(3)
C24 0.069(4) 0.058(4) 0.040(3) 0.031(3) -0.033(3) -0.050(4)
C25 0.068(4) 0.062(4) 0.019(3) 0.009(3) -0.005(3) -0.053(4)
C26 0.039(3) 0.044(4) 0.042(3) 0.003(3) 0.001(3) -0.022(3)
C27 0.036(3) 0.027(3) 0.038(3) 0.008(2) 0.001(2) -0.013(2)
C28 0.020(2) 0.018(2) 0.012(2) 0.003(2) -0.004(2) -0.010(2)
C29 0.025(2) 0.022(2) 0.017(2) -0.005(2) 0.002(2) -0.013(2)
C30 0.022(2) 0.019(2) 0.013(2) -0.002(2) -0.003(2) -0.012(2)
C31 0.024(2) 0.024(2) 0.013(2) -0.003(2) 0.001(2) -0.016(2)
C32 0.025(2) 0.025(3) 0.021(2) -0.008(2) 0.000(2) -0.009(2)
C33 0.026(3) 0.040(3) 0.022(2) -0.004(2) -0.006(2) -0.013(2)
C34 0.042(3) 0.035(3) 0.016(2) -0.004(2) -0.001(2) -0.028(3)
C35 0.051(3) 0.024(3) 0.024(3) -0.001(2) -0.012(2) -0.016(2)
C36 0.046(3) 0.022(3) 0.022(2) 0.000(2) -0.015(2) -0.016(2)
O9 0.020(2) 0.019(2) 0.025(2) -0.0053(13) -0.0041(13) -0.0054(13)
O10 0.033(2) 0.024(2) 0.031(2) 0.0031(15) -0.003(2) -0.011(2)
O11 0.021(2) 0.026(2) 0.023(2) 0.0027(14) -0.0064(13) -0.0088(14)
C37 0.013(2) 0.023(2) 0.020(2) 0.003(2) -0.004(2) -0.007(2)
C38 0.031(3) 0.026(3) 0.029(3) -0.003(2) -0.003(2) -0.011(2)
Cu11 0.0168(3) 0.0149(3) 0.0111(2) -0.0005(2) -0.0010(2) -0.0095(2)
Cu12 0.0188(3) 0.0147(3) 0.0112(2) 0.0006(2) -0.0031(2) -0.0103(2)
Cu13 0.0215(3) 0.0163(3) 0.0094(2) 0.0009(2) -0.0033(2) -0.0123(2)
Cu14 0.0165(3) 0.0142(3) 0.0121(2) -0.0014(2) -0.0006(2) -0.0088(2)
Cu15 0.0152(2) 0.0132(3) 0.0096(2) 0.0001(2) -0.0019(2) -0.0086(2)
Cu16 0.0180(3) 0.0170(3) 0.0225(3) -0.0008(2) -0.0029(2) -0.0087(2)
N11 0.018(2) 0.014(2) 0.014(2) -0.0012(14) -0.0036(14) -0.0094(15)
N12 0.023(2) 0.018(2) 0.012(2) 0.0013(14) -0.0033(14) -0.011(2)
N13 0.018(2) 0.010(2) 0.016(2) 0.0033(14) -0.0002(14) -0.0073(15)
N14 0.020(2) 0.018(2) 0.012(2) 0.0000(14) -0.0036(14) -0.011(2)
N15 0.018(2) 0.018(2) 0.007(2) -0.0023(14) -0.0026(13) -0.009(2)
N16 0.022(2) 0.027(2) 0.019(2) -0.009(2) 0.004(2) -0.015(2)
N17 0.017(2) 0.013(2) 0.017(2) 0.0026(14) -0.0020(14) -0.0101(15)
N18 0.019(2) 0.018(2) 0.013(2) 0.0020(14) -0.0055(14) -0.008(2)
O12 0.023(2) 0.021(2) 0.0067(13) -0.0019(11) -0.0020(11) -0.0142(13)
O13 0.021(2) 0.020(2) 0.0112(14) 0.0000(12) -0.0023(12) -0.0130(13)
O14 0.021(2) 0.014(2) 0.0121(14) 0.0020(11) -0.0032(12) -0.0108(12)
O15 0.035(2) 0.022(2) 0.014(2) 0.0040(13) -0.0104(13) -0.0172(15)
O16 0.032(2) 0.022(2) 0.0080(14) -0.0038(12) 0.0000(12) -0.0199(15)
O17 0.026(2) 0.019(2) 0.0129(15) 0.0016(12) -0.0039(12) -0.0146(14)
O18 0.0191(15) 0.016(2) 0.0122(14) -0.0017(11) 0.0013(11) -0.0124(13)
O19 0.024(2) 0.015(2) 0.017(2) -0.0013(12) 0.0007(13) -0.0103(13)
C41 0.019(2) 0.010(2) 0.016(2) 0.001(2) -0.004(2) -0.007(2)
C42 0.022(2) 0.016(2) 0.014(2) 0.001(2) -0.004(2) -0.010(2)
C43 0.018(2) 0.014(2) 0.014(2) -0.004(2) -0.004(2) -0.008(2)
C44 0.023(2) 0.024(2) 0.010(2) -0.002(2) -0.003(2) -0.014(2)
C45 0.019(2) 0.023(2) 0.019(2) -0.007(2) -0.003(2) -0.009(2)
C46 0.023(2) 0.045(3) 0.015(2) 0.001(2) -0.006(2) -0.017(2)
C47 0.029(3) 0.032(3) 0.017(2) -0.007(2) -0.006(2) -0.017(2)
C48 0.038(3) 0.026(3) 0.028(3) -0.008(2) -0.006(2) -0.015(2)
C49 0.029(3) 0.020(2) 0.021(2) -0.001(2) -0.008(2) -0.009(2)
C50 0.026(2) 0.017(2) 0.015(2) 0.002(2) -0.008(2) -0.009(2)
C51 0.032(3) 0.026(3) 0.019(2) 0.006(2) -0.010(2) -0.020(2)
C52 0.024(2) 0.015(2) 0.010(2) 0.001(2) -0.002(2) -0.010(2)
C53 0.030(2) 0.018(2) 0.012(2) 0.000(2) -0.002(2) -0.016(2)
C54 0.028(2) 0.023(3) 0.020(2) 0.004(2) -0.004(2) -0.014(2)
C55 0.043(3) 0.020(2) 0.019(2) 0.009(2) -0.010(2) -0.019(2)
C56 0.050(3) 0.032(3) 0.015(2) 0.006(2) 0.000(2) -0.029(3)
C57 0.030(3) 0.033(3) 0.029(3) 0.003(2) 0.008(2) -0.018(2)
C58 0.031(3) 0.027(3) 0.024(3) 0.003(2) -0.005(2) -0.012(2)
C59 0.014(2) 0.019(2) 0.010(2) -0.001(2) -0.0033(15) -0.008(2)
C60 0.022(2) 0.015(2) 0.015(2) -0.003(2) -0.006(2) -0.012(2)
C61 0.022(2) 0.016(2) 0.011(2) -0.004(2) -0.001(2) -0.009(2)
C62 0.021(2) 0.022(2) 0.013(2) -0.002(2) 0.000(2) -0.014(2)
C63 0.043(3) 0.017(2) 0.024(3) -0.003(2) -0.013(2) -0.006(2)
C64 0.050(3) 0.018(3) 0.026(3) -0.007(2) -0.009(2) -0.010(2)
C65 0.038(3) 0.037(3) 0.021(2) -0.001(2) -0.007(2) -0.025(2)
C66 0.032(3) 0.044(3) 0.023(3) -0.011(2) -0.014(2) -0.011(2)
C67 0.023(2) 0.033(3) 0.024(2) -0.009(2) -0.008(2) -0.005(2)
C68 0.021(2) 0.015(2) 0.013(2) 0.002(2) -0.002(2) -0.008(2)
C69 0.018(2) 0.015(2) 0.016(2) -0.001(2) 0.004(2) -0.007(2)
C70 0.014(2) 0.017(2) 0.012(2) -0.001(2) -0.001(2) -0.006(2)
C71 0.020(2) 0.014(2) 0.011(2) 0.000(2) -0.002(2) -0.008(2)
C72 0.023(2) 0.025(3) 0.020(2) 0.004(2) -0.003(2) -0.012(2)
C73 0.021(2) 0.030(3) 0.019(2) 0.003(2) 0.000(2) -0.016(2)
C74 0.034(3) 0.034(3) 0.017(2) 0.001(2) 0.001(2) -0.025(2)
C75 0.049(3) 0.031(3) 0.021(2) 0.014(2) -0.018(2) -0.025(3)
C76 0.026(2) 0.021(2) 0.027(2) 0.009(2) -0.012(2) -0.013(2)
O20 0.025(2) 0.022(2) 0.029(2) -0.0021(14) -0.0057(14) -0.0145(14)
O21 0.028(2) 0.015(2) 0.031(2) 0.0004(14) -0.0107(15) -0.0043(14)
O22 0.025(2) 0.021(2) 0.026(2) -0.0008(14) -0.0092(14) -0.0073(14)
C82 0.018(2) 0.015(2) 0.021(2) 0.002(2) 0.000(2) -0.007(2)
C83 0.034(3) 0.025(3) 0.032(3) 0.001(2) -0.015(2) -0.010(2)
O23 0.025(2) 0.025(2) 0.023(2) -0.0058(14) 0.0011(14) -0.0130(15)
O24 0.030(2) 0.032(2) 0.034(2) -0.014(2) -0.002(2) -0.016(2)
C84 0.026(2) 0.018(2) 0.022(2) -0.003(2) -0.007(2) -0.006(2)
C85 0.035(3) 0.048(4) 0.029(3) -0.015(3) 0.005(2) -0.022(3)
O25 0.020(2) 0.022(2) 0.028(2) 0.0094(14) -0.0029(14) -0.0102(14)
O26 0.028(2) 0.025(2) 0.074(3) 0.017(2) -0.016(2) -0.013(2)
C86 0.017(2) 0.031(3) 0.044(3) 0.018(2) -0.012(2) -0.009(2)
C87 0.026(3) 0.051(4) 0.052(4) 0.035(3) -0.001(3) -0.015(3)
O43 0.661(32) 0.062(6) 0.082(7) -0.020(5) 0.110(13) -0.115(12)
O44 1.655(85) 0.095(8) 0.127(10) 0.078(7) -0.402(26) -0.324(23)
C88 2.000(142) 0.140(13) 0.041(6) 0.053(7) -0.248(26) -0.541(42)
C89 0.361(22) 0.051(6) 0.053(6) 0.022(5) -0.044(9) -0.078(9)
O30 0.018(2) 0.027(2) 0.026(2) 0.0039(14) -0.0044(13) -0.0060(14)
O31 0.399(17) 0.085(6) 0.063(5) -0.019(4) 0.010(7) -0.164(9)
C90 0.378(21) 0.042(5) 0.024(4) 0.004(4) -0.047(8) -0.099(9)
O32 0.038(2) 0.056(3) 0.050(3) 0.009(2) -0.006(2) -0.010(2)
C91 0.060(5) 0.056(5) 0.090(6) 0.007(4) -0.030(4) -0.013(4)
O33 0.028(2) 0.072(3) 0.042(2) -0.020(2) -0.004(2) -0.020(2)
O34 0.050(3) 0.039(3) 0.075(4) 0.021(2) 0.000(2) -0.009(2)
O35 0.028(2) 0.021(2) 0.028(2) -0.0057(14) -0.0038(14) -0.0122(15)
O36 0.027(2) 0.022(2) 0.033(2) 0.0035(15) -0.0087(15) -0.0081(15)
O37 0.043(2) 0.024(2) 0.036(2) 0.005(2) -0.014(2) -0.015(2)
O38 0.027(2) 0.022(2) 0.063(3) -0.007(2) 0.003(2) -0.006(2)
O39 0.042(2) 0.032(2) 0.040(2) 0.010(2) -0.019(2) -0.013(2)
O40 0.041(2) 0.074(3) 0.061(3) -0.027(3) 0.011(2) -0.043(3)
O41 0.172(8) 0.147(7) 0.048(4) -0.039(4) -0.030(5) 0.024(6)
O42 0.296(12) 0.073(5) 0.050(4) -0.036(3) -0.081(6) 0.091(6)
O45 0.428(23) 0.162(11) 0.150(10) 0.086(9) -0.135(13) -0.115(13)
C93 1.254(84) 0.086(15) 0.549(42) 0.034(22) -0.739(54) -0.151(31)
Cl1 0.0262(6) 0.0306(7) 0.0506(8) 0.0005(6) -0.0094(6) -0.0099(5)

loop_
_atom_site_label
_atom_site_type_symbol
_atom_site_fract_x
_atom_site_fract_y
_atom_site_fract_z
_atom_site_U_iso_or_equiv
_atom_site_thermal_displace_type
_atom_site_occupancy
_atom_site_calc_flag
_atom_site_refinement_flags
_atom_site_disorder_group
Cu1 Cu 0.22777(4) -0.78147(4) -0.94863(3) 0.01365(11) Uani 1 d . .
Cu2 Cu 0.22350(4) -0.66389(4) -0.69431(3) 0.01358(11) Uani 1 d . .
Cu3 Cu 0.38806(4) -0.42359(4) -0.80721(3) 0.01472(11) Uani 1 d . .
Cu4 Cu 0.45382(5) -0.58171(4) -1.06034(3) 0.01561(11) Uani 1 d . .
Cu5 Cu 0.29187(4) -0.59026(4) -0.87811(3) 0.01243(10) Uani 1 d . .
N1 N 0.1775(3) -0.7199(3) -0.7817(2) 0.0149(7) Uani 1 d . .
N2 N 0.1620(3) -0.7493(3) -0.6116(2) 0.0150(7) Uani 1 d . .
H2C H 0.2217(3) -0.8086(3) -0.6099(2) 0.018 Uiso 1 calc R .
H2D H 0.1389(3) -0.7151(3) -0.5604(2) 0.018 Uiso 1 calc R .
N3 N 0.2956(3) -0.4929(3) -0.7300(2) 0.0143(7) Uani 1 d . .
N4 N 0.4204(3) -0.3518(3) -0.7188(2) 0.0153(7) Uani 1 d . .
H4C H 0.4983(3) -0.3792(3) -0.7205(2) 0.018 Uiso 1 calc R .
H4D H 0.4059(3) -0.2842(3) -0.7306(2) 0.018 Uiso 1 calc R .
N5 N 0.4209(3) -0.4712(3) -0.9759(2) 0.0159(8) Uani 1 d . .
N6 N 0.5693(4) -0.5315(3) -1.1377(2) 0.0236(9) Uani 1 d . .
H6C H 0.6415(4) -0.5638(3) -1.1285(2) 0.028 Uiso 1 calc R .
H6D H 0.5721(4) -0.5499(3) -1.1910(2) 0.028 Uiso 1 calc R .
N7 N 0.3132(3) -0.7065(3) -1.0266(2) 0.0151(7) Uani 1 d . .
N8 N 0.2501(3) -0.8860(3) -1.0348(2) 0.0181(8) Uani 1 d . .
H8C H 0.3166(3) -0.9398(3) -1.0351(2) 0.022 Uiso 1 calc R .
H8D H 0.1884(3) -0.9106(3) -1.0223(2) 0.022 Uiso 1 calc R .
O1 O 0.2195(3) -0.6908(2) -0.8625(2) 0.0182(7) Uani 1 d . .
O2 O 0.1477(3) -0.8399(2) -0.8556(2) 0.0185(7) Uani 1 d . .
O3 O 0.2429(2) -0.5534(2) -0.7626(2) 0.0130(6) Uani 1 d . .
O4 O 0.2821(3) -0.5977(2) -0.6216(2) 0.0181(7) Uani 1 d . .
O5 O 0.3562(3) -0.4841(2) -0.8967(2) 0.0168(6) Uani 1 d . .
O6 O 0.4746(3) -0.3675(3) -0.9006(2) 0.0190(7) Uani 1 d . .
O7 O 0.3231(3) -0.6162(2) -0.9955(2) 0.0140(6) Uani 1 d . .
O8 O 0.4547(3) -0.6893(3) -1.1353(2) 0.0200(7) Uani 1 d . .
C1 C 0.1432(4) -0.7984(3) -0.7857(3) 0.0144(8) Uani 1 d . .
C2 C 0.0974(4) -0.8425(3) -0.7077(3) 0.0149(8) Uani 1 d . .
H2A H 0.1577(4) -0.9077(3) -0.7024(3) 0.018 Uiso 1 calc R .
H2B H 0.0290(4) -0.8596(3) -0.7141(3) 0.018 Uiso 1 calc R .
C3 C 0.0613(4) -0.7778(3) -0.6260(3) 0.0142(8) Uani 1 d . .
H3A H -0.0024(4) -0.7133(3) -0.6299(3) 0.017 Uiso 1 calc R .
C4 C 0.0146(4) -0.8344(3) -0.5540(3) 0.0158(9) Uani 1 d . .
C5 C -0.1022(4) -0.7972(4) -0.5124(3) 0.0221(10) Uani 1 d . .
H5A H -0.1520(4) -0.7367(4) -0.5289(3) 0.027 Uiso 1 calc R .
C6 C -0.1467(4) -0.8485(4) -0.4465(3) 0.0274(11) Uani 1 d . .
H6A H -0.2269(4) -0.8232(4) -0.4187(3) 0.033 Uiso 1 calc R .
C7 C -0.0735(5) -0.9371(4) -0.4213(3) 0.0254(11) Uani 1 d . .
H7A H -0.1027(5) -0.9713(4) -0.3755(3) 0.031 Uiso 1 calc R .
C8 C 0.0434(4) -0.9744(4) -0.4648(3) 0.0244(10) Uani 1 d . .
H8A H 0.0938(4) -1.0353(4) -0.4494(3) 0.029 Uiso 1 calc R .
C9 C 0.0860(4) -0.9236(4) -0.5298(3) 0.0203(10) Uani 1 d . .
H9A H 0.1656(4) -0.9500(4) -0.5587(3) 0.024 Uiso 1 calc R .
C10 C 0.3105(4) -0.5222(3) -0.6563(3) 0.0156(9) Uani 1 d . .
C11 C 0.3657(4) -0.4672(3) -0.6114(3) 0.0182(9) Uani 1 d . .
H11A H 0.4498(4) -0.5063(3) -0.6227(3) 0.022 Uiso 1 calc R .
H11B H 0.3325(4) -0.4678(3) -0.5513(3) 0.022 Uiso 1 calc R .
C12 C 0.3521(4) -0.3562(3) -0.6324(3) 0.0141(8) Uani 1 d . .
H12A H 0.2681(4) -0.3202(3) -0.6299(3) 0.017 Uiso 1 calc R .
C13 C 0.3862(4) -0.2998(3) -0.5714(3) 0.0151(8) Uani 1 d . .
C14 C 0.3245(4) -0.1974(3) -0.5489(3) 0.0183(9) Uani 1 d . .
H14A H 0.2598(4) -0.1635(3) -0.5708(3) 0.022 Uiso 1 calc R .
C15 C 0.3564(4) -0.1441(4) -0.4948(3) 0.0214(10) Uani 1 d . .
H15A H 0.3142(4) -0.0736(4) -0.4807(3) 0.026 Uiso 1 calc R .
C16 C 0.4484(4) -0.1921(4) -0.4611(3) 0.0236(10) Uani 1 d . .
H16A H 0.4696(4) -0.1552(4) -0.4238(3) 0.028 Uiso 1 calc R .
C17 C 0.5100(4) -0.2946(4) -0.4821(3) 0.0225(10) Uani 1 d . .
H17A H 0.5731(4) -0.3284(4) -0.4586(3) 0.027 Uiso 1 calc R .
C18 C 0.4798(4) -0.3482(4) -0.5374(3) 0.0209(10) Uani 1 d . .
H18A H 0.5231(4) -0.4183(4) -0.5521(3) 0.025 Uiso 1 calc R .
C19 C 0.4783(4) -0.4088(4) -0.9699(3) 0.0181(9) Uani 1 d . .
C20 C 0.5546(5) -0.3842(4) -1.0472(3) 0.0283(11) Uani 1 d . .
H20A H 0.6366(5) -0.4151(4) -1.0444(3) 0.034 Uiso 1 calc R .
H20B H 0.5371(5) -0.3091(4) -1.0461(3) 0.034 Uiso 1 calc R .
C21 C 0.5447(4) -0.4189(4) -1.1303(3) 0.0216(10) Uani 1 d . .
H21A H 0.4630(4) -0.3845(4) -1.1347(3) 0.026 Uiso 1 calc R .
C22 C 0.6263(4) -0.3855(4) -1.2011(3) 0.0208(10) Uani 1 d . .
C23 C 0.5802(5) -0.3112(5) -1.2502(4) 0.0365(13) Uani 1 d . .
H23A H 0.4983(5) -0.2792(5) -1.2395(4) 0.044 Uiso 1 calc R .
C24 C 0.6553(6) -0.2821(5) -1.3172(4) 0.045(2) Uani 1 d . .
H24A H 0.6236(6) -0.2313(5) -1.3519(4) 0.054 Uiso 1 calc R .
C25 C 0.7707(6) -0.3262(5) -1.3315(3) 0.043(2) Uani 1 d . .
H25A H 0.8201(6) -0.3063(5) -1.3767(3) 0.052 Uiso 1 calc R .
C26 C 0.8188(5) -0.3991(5) -1.2822(4) 0.0412(14) Uani 1 d . .
H26A H 0.9009(5) -0.4294(5) -1.2931(4) 0.049 Uiso 1 calc R .
C27 C 0.7467(5) -0.4290(4) -1.2157(4) 0.0354(13) Uani 1 d . .
H27A H 0.7797(5) -0.4787(4) -1.1807(4) 0.042 Uiso 1 calc R .
C28 C 0.3833(4) -0.7359(3) -1.0998(3) 0.0158(9) Uani 1 d . .
C29 C 0.3747(4) -0.8248(4) -1.1474(3) 0.0208(10) Uani 1 d . .
H29A H 0.3864(4) -0.8105(4) -1.2067(3) 0.025 Uiso 1 calc R .
H29B H 0.4386(4) -0.8874(4) -1.1424(3) 0.025 Uiso 1 calc R .
C30 C 0.2596(4) -0.8458(4) -1.1185(3) 0.0169(9) Uani 1 d . .
H30A H 0.1960(4) -0.7785(4) -1.1132(3) 0.020 Uiso 1 calc R .
C31 C 0.2406(4) -0.9151(4) -1.1795(3) 0.0195(9) Uani 1 d . .
C32 C 0.1527(4) -0.8741(4) -1.2205(3) 0.0241(10) Uani 1 d . .
H32A H 0.1093(4) -0.8032(4) -1.2127(3) 0.029 Uiso 1 calc R .
C33 C 0.1287(4) -0.9359(4) -1.2720(3) 0.0287(11) Uani 1 d . .
H33A H 0.0682(4) -0.9074(4) -1.2992(3) 0.034 Uiso 1 calc R .
C34 C 0.1918(5) -1.0396(4) -1.2848(3) 0.0285(11) Uani 1 d . .
H34A H 0.1741(5) -1.0824(4) -1.3198(3) 0.034 Uiso 1 calc R .
C35 C 0.2804(5) -1.0794(4) -1.2462(3) 0.0316(12) Uani 1 d . .
H35A H 0.3256(5) -1.1498(4) -1.2559(3) 0.038 Uiso 1 calc R .
C36 C 0.3047(5) -1.0182(4) -1.1931(3) 0.0274(11) Uani 1 d . .
H36A H 0.3654(5) -1.0470(4) -1.1662(3) 0.033 Uiso 1 calc R .
O9 O 0.5971(3) -0.6893(2) -1.0034(2) 0.0219(7) Uani 1 d . .
H9B H 0.5900(19) -0.6610(14) -0.9483(9) 0.033 Uiso 1 calc R .
H9C H 0.6739(3) -0.6952(21) -1.0390(11) 0.033 Uiso 1 calc R .
H9D H 0.5880(18) -0.7570(8) -0.9989(20) 0.033 Uiso 1 calc R .
O10 O 0.4782(3) -0.7321(3) -0.8618(2) 0.0297(8) Uani 1 d . .
O11 O 0.4224(3) -0.8061(3) -0.7470(2) 0.0230(7) Uani 1 d . .
C37 C 0.4576(4) -0.8071(4) -0.8245(3) 0.0187(9) Uani 1 d . .
C38 C 0.4767(5) -0.9034(4) -0.8743(3) 0.0289(11) Uani 1 d . .
H38A H 0.5039(5) -0.8941(4) -0.9332(3) 0.043 Uiso 1 calc R .
H38B H 0.4034(5) -0.9181(4) -0.8648(3) 0.043 Uiso 1 calc R .
H38C H 0.5353(5) -0.9606(4) -0.8574(3) 0.043 Uiso 1 calc R .
Cu11 Cu -0.21840(4) -0.83982(4) -0.78207(3) 0.01363(11) Uani 1 d . .
Cu12 Cu -0.09117(4) -0.74781(4) -1.04116(3) 0.01377(11) Uani 1 d . .
Cu13 Cu 0.04816(5) -0.51550(4) -0.95297(3) 0.01432(11) Uani 1 d . .
Cu14 Cu -0.16434(4) -0.54405(4) -0.69580(3) 0.01383(11) Uani 1 d . .
Cu15 Cu -0.07436(4) -0.68654(4) -0.86887(3) 0.01189(10) Uani 1 d . .
Cu16 Cu -0.15702(5) -1.10437(4) -0.85446(3) 0.01877(12) Uani 1 d . .
N11 N -0.1292(3) -0.8328(3) -0.9521(2) 0.0143(7) Uani 1 d . .
N12 N -0.1696(3) -0.8023(3) -1.1108(2) 0.0169(8) Uani 1 d . .
H12C H -0.2480(3) -0.7662(3) -1.0964(2) 0.020 Uiso 1 calc R .
H12D H -0.1412(3) -0.7919(3) -1.1653(2) 0.020 Uiso 1 calc R .
N13 N 0.0334(3) -0.6198(3) -1.0228(2) 0.0144(7) Uani 1 d . .
N14 N 0.1166(3) -0.4477(3) -1.0471(2) 0.0158(8) Uani 1 d . .
H14C H 0.0678(3) -0.3815(3) -1.0455(2) 0.019 Uiso 1 calc R .
H14D H 0.1860(3) -0.4448(3) -1.0400(2) 0.019 Uiso 1 calc R .
N15 N -0.0446(3) -0.5193(3) -0.7849(2) 0.0139(7) Uani 1 d . .
N16 N -0.1641(3) -0.4291(3) -0.6246(2) 0.0229(9) Uani 1 d . .
H16C H -0.2121(3) -0.3684(3) -0.6378(2) 0.027 Uiso 1 calc R .
H16D H -0.1935(3) -0.4386(3) -0.5701(2) 0.027 Uiso 1 calc R .
N17 N -0.2126(3) -0.7255(3) -0.7151(2) 0.0147(7) Uani 1 d . .
N18 N -0.3472(3) -0.8626(3) -0.6959(2) 0.0161(8) Uani 1 d . .
H18C H -0.4170(3) -0.8246(3) -0.7064(2) 0.019 Uiso 1 calc R .
H18D H -0.3413(3) -0.9304(3) -0.6994(2) 0.019 Uiso 1 calc R .
O12 O -0.1105(3) -0.8089(2) -0.8756(2) 0.0153(6) Uani 1 d . .
O13 O -0.2349(3) -0.9225(2) -0.8710(2) 0.0162(6) Uani 1 d . .
O14 O 0.0092(3) -0.7069(2) -0.9862(2) 0.0146(6) Uani 1 d . .
O15 O -0.0502(3) -0.6547(3) -1.1218(2) 0.0212(7) Uani 1 d . .
O16 O -0.0278(3) -0.5714(2) -0.8608(2) 0.0188(7) Uani 1 d . .
O17 O 0.0672(3) -0.4350(2) -0.8662(2) 0.0178(7) Uani 1 d . .
O18 O -0.1319(3) -0.6754(2) -0.7516(2) 0.0151(6) Uani 1 d . .
O19 O -0.2792(3) -0.5912(2) -0.6184(2) 0.0189(7) Uani 1 d . .
C41 C -0.1931(4) -0.8931(3) -0.9428(3) 0.0146(8) Uani 1 d . .
C42 C -0.2222(4) -0.9279(3) -1.0173(3) 0.0163(9) Uani 1 d . .
H42A H -0.3056(4) -0.8917(3) -1.0135(3) 0.020 Uiso 1 calc R .
H42B H -0.2120(4) -1.0017(3) -1.0139(3) 0.020 Uiso 1 calc R .
C43 C -0.1533(4) -0.9127(3) -1.1026(3) 0.0143(8) Uani 1 d . .
H43A H -0.0689(4) -0.9498(3) -1.1073(3) 0.017 Uiso 1 calc R .
C44 C -0.1909(4) -0.9597(4) -1.1679(3) 0.0180(9) Uani 1 d . .
C45 C -0.2803(4) -0.9031(4) -1.2028(3) 0.0201(9) Uani 1 d . .
H45A H -0.3167(4) -0.8319(4) -1.1886(3) 0.024 Uiso 1 calc R .
C46 C -0.3168(4) -0.9514(4) -1.2591(3) 0.0263(11) Uani 1 d . .
H46A H -0.3776(4) -0.9127(4) -1.2830(3) 0.032 Uiso 1 calc R .
C47 C -0.2649(4) -1.0544(4) -1.2799(3) 0.0244(10) Uani 1 d . .
H47A H -0.2893(4) -1.0869(4) -1.3182(3) 0.029 Uiso 1 calc R .
C48 C -0.1761(5) -1.1110(4) -1.2441(3) 0.0296(11) Uani 1 d . .
H48A H -0.1407(5) -1.1824(4) -1.2574(3) 0.036 Uiso 1 calc R .
C49 C -0.1399(4) -1.0636(4) -1.1898(3) 0.0231(10) Uani 1 d . .
H49A H -0.0785(4) -1.1028(4) -1.1666(3) 0.028 Uiso 1 calc R .
C50 C 0.0012(4) -0.6025(3) -1.0927(3) 0.0183(9) Uani 1 d . .
C51 C 0.0313(4) -0.5179(4) -1.1424(3) 0.0229(10) Uani 1 d . .
H51A H -0.0359(4) -0.4541(4) -1.1268(3) 0.027 Uiso 1 calc R .
H51B H 0.0426(4) -0.5354(4) -1.2017(3) 0.027 Uiso 1 calc R .
C52 C 0.1388(4) -0.4971(3) -1.1316(3) 0.0161(9) Uani 1 d . .
H52A H 0.2015(4) -0.5647(3) -1.1355(3) 0.019 Uiso 1 calc R .
C53 C 0.1838(4) -0.4334(4) -1.1988(3) 0.0186(9) Uani 1 d . .
C54 C 0.1071(4) -0.3476(4) -1.2232(3) 0.0228(10) Uani 1 d . .
H54A H 0.0263(4) -0.3284(4) -1.1976(3) 0.027 Uiso 1 calc R .
C55 C 0.1476(5) -0.2901(4) -1.2845(3) 0.0251(10) Uani 1 d . .
H55A H 0.0946(5) -0.2310(4) -1.3003(3) 0.030 Uiso 1 calc R .
C56 C 0.2652(5) -0.3182(4) -1.3229(3) 0.0303(12) Uani 1 d . .
H56A H 0.2926(5) -0.2796(4) -1.3659(3) 0.036 Uiso 1 calc R .
C57 C 0.3424(5) -0.4023(4) -1.2987(3) 0.0316(12) Uani 1 d . .
H57A H 0.4232(5) -0.4207(4) -1.3243(3) 0.038 Uiso 1 calc R .
C58 C 0.3018(5) -0.4608(4) -1.2363(3) 0.0267(11) Uani 1 d . .
H58A H 0.3550(5) -0.5191(4) -1.2199(3) 0.032 Uiso 1 calc R .
C59 C 0.0082(4) -0.4512(3) -0.7944(3) 0.0138(8) Uani 1 d . .
C60 C -0.0022(4) -0.3859(3) -0.7204(3) 0.0152(9) Uani 1 d . .
H60A H -0.0559(4) -0.3166(3) -0.7245(3) 0.018 Uiso 1 calc R .
H60B H 0.0751(4) -0.3795(3) -0.7237(3) 0.018 Uiso 1 calc R .
C61 C -0.0448(4) -0.4220(3) -0.6350(3) 0.0162(9) Uani 1 d . .
H61A H 0.0094(4) -0.4919(3) -0.6307(3) 0.019 Uiso 1 calc R .
C62 C -0.0384(4) -0.3510(4) -0.5700(3) 0.0177(9) Uani 1 d . .
C63 C -0.1084(5) -0.2483(4) -0.5578(3) 0.0280(11) Uani 1 d . .
H63A H -0.1671(5) -0.2229(4) -0.5870(3) 0.034 Uiso 1 calc R .
C64 C -0.0924(5) -0.1829(4) -0.5031(3) 0.0316(12) Uani 1 d . .
H64A H -0.1379(5) -0.1125(4) -0.4971(3) 0.038 Uiso 1 calc R .
C65 C -0.0114(5) -0.2194(4) -0.4578(3) 0.0287(11) Uani 1 d . .
H65A H -0.0029(5) -0.1751(4) -0.4189(3) 0.034 Uiso 1 calc R .
C66 C 0.0577(5) -0.3211(4) -0.4691(3) 0.0320(12) Uani 1 d . .
H66A H 0.1155(5) -0.3460(4) -0.4390(3) 0.038 Uiso 1 calc R .
C67 C 0.0436(4) -0.3867(4) -0.5235(3) 0.0272(11) Uani 1 d . .
H67A H 0.0902(4) -0.4568(4) -0.5295(3) 0.033 Uiso 1 calc R .
C68 C -0.2831(4) -0.6762(3) -0.6471(3) 0.0161(9) Uani 1 d . .
C69 C -0.3741(4) -0.7192(3) -0.5987(3) 0.0174(9) Uani 1 d . .
H69A H -0.4481(4) -0.6844(3) -0.6140(3) 0.021 Uiso 1 calc R .
H69B H -0.3867(4) -0.7017(3) -0.5392(3) 0.021 Uiso 1 calc R .
C70 C -0.3473(4) -0.8345(3) -0.6103(2) 0.0145(8) Uani 1 d . .
H70A H -0.2678(4) -0.8696(3) -0.6020(2) 0.017 Uiso 1 calc R .
C71 C -0.4344(4) -0.8675(3) -0.5446(3) 0.0149(8) Uani 1 d . .
C72 C -0.5538(4) -0.8289(4) -0.5387(3) 0.0219(10) Uani 1 d . .
H72A H -0.5819(4) -0.7833(4) -0.5780(3) 0.026 Uiso 1 calc R .
C73 C -0.6315(4) -0.8565(4) -0.4762(3) 0.0224(10) Uani 1 d . .
H73A H -0.7123(4) -0.8310(4) -0.4738(3) 0.027 Uiso 1 calc R .
C74 C -0.5924(4) -0.9214(4) -0.4166(3) 0.0262(11) Uani 1 d . .
H74A H -0.6461(4) -0.9380(4) -0.3724(3) 0.031 Uiso 1 calc R .
C75 C -0.4744(5) -0.9609(4) -0.4230(3) 0.0292(12) Uani 1 d . .
H75A H -0.4468(5) -1.0068(4) -0.3838(3) 0.035 Uiso 1 calc R .
C76 C -0.3958(4) -0.9348(4) -0.4854(3) 0.0224(10) Uani 1 d . .
H76A H -0.3149(4) -0.9625(4) -0.4884(3) 0.027 Uiso 1 calc R .
O20 O -0.2378(3) -1.1472(3) -0.9293(2) 0.0239(7) Uani 1 d . .
H20B H -0.1873(3) -1.1617(3) -0.9855(2) 0.036 Uiso 1 calc R .
H20C H -0.3103(3) -1.0922(3) -0.9295(2) 0.036 Uiso 1 calc R .
H20D H -0.2555(3) -1.2089(3) -0.9097(2) 0.036 Uiso 1 calc R .
O21 O -0.0949(3) -0.9685(2) -0.7300(2) 0.0248(7) Uani 1 d . .
O22 O -0.0440(3) -1.1267(3) -0.7875(2) 0.0234(7) Uani 1 d . .
C82 C -0.0350(4) -1.0609(3) -0.7392(3) 0.0189(9) Uani 1 d . .
C83 C 0.0572(5) -1.0999(4) -0.6923(3) 0.0293(11) Uani 1 d . .
H83A H 0.0965(5) -1.1733(4) -0.7059(3) 0.044 Uiso 1 calc R .
H83B H 0.0211(5) -1.0880(4) -0.6328(3) 0.044 Uiso 1 calc R .
H83C H 0.1140(5) -1.0637(4) -0.7076(3) 0.044 Uiso 1 calc R .
O23 O -0.0278(3) -1.1078(3) -0.9502(2) 0.0241(7) Uani 1 d . .
O24 O -0.0314(3) -1.2342(3) -1.0300(2) 0.0316(8) Uani 1 d . .
C84 C 0.0177(4) -1.1752(4) -1.0118(3) 0.0218(10) Uani 1 d . .
C85 C 0.1359(5) -1.1788(5) -1.0630(3) 0.0376(14) Uani 1 d . .
H85A H 0.1608(5) -1.1277(5) -1.0399(3) 0.056 Uiso 1 calc R .
H85B H 0.1317(5) -1.1639(5) -1.1201(3) 0.056 Uiso 1 calc R .
H85C H 0.1919(5) -1.2470(5) -1.0624(3) 0.056 Uiso 1 calc R .
O25 O -0.2854(3) -1.0863(3) -0.7579(2) 0.0231(7) Uani 1 d D .
O26 O -0.2407(3) -1.2559(3) -0.7581(3) 0.0411(10) Uani 1 d D .
C86 C -0.2998(4) -1.1684(4) -0.7284(3) 0.0301(12) Uani 1 d D .
C87 C -0.3946(5) -1.1530(5) -0.6497(4) 0.045(2) Uani 1 d D .
H87A H -0.4325(5) -1.0796(5) -0.6348(4) 0.067 Uiso 1 calc R .
H87B H -0.3607(5) -1.1863(5) -0.6050(4) 0.067 Uiso 1 calc R .
H87C H -0.4522(5) -1.1830(5) -0.6581(4) 0.067 Uiso 1 calc R .
O43 O 0.1804(16) -0.6742(7) -1.3318(6) 0.306(13) Uani 1 d D .
O44 O 0.3562(22) -0.6911(7) -1.3014(6) 0.585(28) Uani 1 d D .
C88 C 0.2810(24) -0.6574(8) -1.3443(6) 0.681(48) Uani 1 d D .
C89 C 0.2789(15) -0.5892(7) -1.4133(6) 0.154(7) Uani 1 d D .
H89A H 0.2068(15) -0.5774(7) -1.4308(6) 0.231 Uiso 1 calc R .
H89B H 0.3458(15) -0.6210(7) -1.4598(6) 0.231 Uiso 1 calc R .
H89C H 0.2827(15) -0.5238(7) -1.3952(6) 0.231 Uiso 1 calc R .
O30 O -0.3140(3) -0.4299(3) -0.7572(2) 0.0242(7) Uani 1 d . .
O31 O -0.0567(13) -0.5838(6) -1.4744(5) 0.173(6) Uani 1 d . .
C90 C 0.0508(17) -0.6333(8) -1.4418(5) 0.141(7) Uani 1 d . .
O32 O 0.4473(4) -1.0784(4) -1.0345(3) 0.0502(11) Uani 1 d . .
C91 C 0.5705(7) -1.1007(6) -1.0628(6) 0.068(2) Uani 1 d . .
O33 O 0.5482(3) -0.5942(4) -0.7819(3) 0.0466(12) Uani 1 d . .
O34 O -0.1520(4) -0.3921(4) -0.9555(3) 0.0596(14) Uani 1 d . .
O35 O 0.1081(3) -0.9967(3) -0.9292(2) 0.0248(7) Uani 1 d . .
O36 O 0.3616(3) -0.9554(3) -0.6678(2) 0.0272(8) Uani 1 d . .
O37 O 0.3820(3) -1.1313(3) -0.7612(2) 0.0329(9) Uani 1 d . .
O38 O 0.1783(3) -1.2770(3) -0.8604(3) 0.0402(10) Uani 1 d . .
O39 O 0.2998(3) -1.1354(3) -0.8983(2) 0.0364(9) Uani 1 d . .
O40 O -0.4122(4) -1.2275(4) -0.8780(3) 0.0564(14) Uani 1 d . .
O41 O 0.6080(8) -0.6110(7) -1.3091(4) 0.140(4) Uani 1 d . .
O42 O -0.3047(9) -0.5285(5) -1.4542(4) 0.170(5) Uani 1 d . .
O45 O -0.1324(16) -0.7061(10) -1.2730(7) 0.232(8) Uani 1 d . .
C93 C -0.0367(42) -0.6524(15) -1.3732(22) 0.553(29) Uani 1 d . .
Cl1 Cl -0.26068(11) -0.57313(11) -0.93562(9) 0.0356(3) Uani 1 d . .

loop_
_atom_type_symbol
_atom_type_description
_atom_type_scat_dispersion_real
_atom_type_scat_dispersion_imag
_atom_type_scat_source
C C 0.0033 0.0016 'International Tables Vol C Tables 4.2.6.8 and 6.1.1.4'
H H 0.0000 0.0000 'International Tables Vol C Tables 4.2.6.8 and 6.1.1.4'
N N 0.0061 0.0033 'International Tables Vol C Tables 4.2.6.8 and 6.1.1.4'
O O 0.0106 0.0060 'International Tables Vol C Tables 4.2.6.8 and 6.1.1.4'
Cu Cu 0.3201 1.2651 'International Tables Vol C Tables 4.2.6.8 and 6.1.1.4'
Cl Cl 0.1484 0.1585 'International Tables Vol C Tables 4.2.6.8 and 6.1.1.4'

loop_
_geom_angle_atom_site_label_1
_geom_angle_atom_site_label_2
_geom_angle_atom_site_label_3
_geom_angle
_geom_angle_site_symmetry_1
_geom_angle_site_symmetry_3
_geom_angle_publ_flag
O1 Cu1 O2 81.07(13) . . ?
O1 Cu1 N8 174.1(2) . . ?
O2 Cu1 N8 97.76(14) . . ?
O1 Cu1 N7 88.15(13) . . ?
O2 Cu1 N7 169.06(13) . . ?
N8 Cu1 N7 92.79(15) . . ?
O3 Cu2 O4 82.04(12) . . ?
O3 Cu2 N1 89.51(13) . . ?
O4 Cu2 N1 170.74(14) . . ?
O3 Cu2 N2 164.47(14) . . ?
O4 Cu2 N2 96.98(13) . . ?
N1 Cu2 N2 92.17(14) . . ?
O5 Cu3 N3 88.75(13) . . ?
O5 Cu3 O6 80.64(12) . . ?
N3 Cu3 O6 169.37(13) . . ?
O5 Cu3 N4 175.87(14) . . ?
N3 Cu3 N4 94.58(14) . . ?
O6 Cu3 N4 96.05(14) . . ?
O7 Cu4 O8 80.81(12) . . ?
O7 Cu4 N5 88.82(13) . . ?
O8 Cu4 N5 168.83(14) . . ?
O7 Cu4 N6 170.1(2) . . ?
O8 Cu4 N6 97.64(14) . . ?
N5 Cu4 N6 91.9(2) . . ?
O7 Cu4 O9 98.31(12) . . ?
O8 Cu4 O9 94.45(13) . . ?
N5 Cu4 O9 91.13(14) . . ?
N6 Cu4 O9 91.5(2) . . ?
O1 Cu5 O5 176.16(14) . . ?
O1 Cu5 O3 90.67(13) . . ?
O5 Cu5 O3 90.35(12) . . ?
O1 Cu5 O7 88.81(12) . . ?
O5 Cu5 O7 89.73(12) . . ?
O3 Cu5 O7 173.03(13) . . ?
C1 N1 O1 110.6(3) . . ?
C1 N1 Cu2 132.0(3) . . ?
O1 N1 Cu2 114.6(2) . . ?
C3 N2 Cu2 115.9(3) . . ?
C10 N3 O3 110.6(3) . . ?
C10 N3 Cu3 125.9(3) . . ?
O3 N3 Cu3 118.5(2) . . ?
C12 N4 Cu3 115.9(3) . . ?
C19 N5 O5 110.2(3) . . ?
C19 N5 Cu4 130.3(3) . . ?
O5 N5 Cu4 114.9(3) . . ?
C21 N6 Cu4 114.7(3) . . ?
C28 N7 O7 110.9(3) . . ?
C28 N7 Cu1 129.9(3) . . ?
O7 N7 Cu1 117.7(2) . . ?
C30 N8 Cu1 112.6(3) . . ?
N1 O1 Cu5 120.9(2) . . ?
N1 O1 Cu1 114.1(2) . . ?
Cu5 O1 Cu1 123.5(2) . . ?
C1 O2 Cu1 111.6(3) . . ?
N3 O3 Cu5 118.6(2) . . ?
N3 O3 Cu2 113.0(2) . . ?
Cu5 O3 Cu2 113.99(14) . . ?
C10 O4 Cu2 110.7(3) . . ?
N5 O5 Cu5 121.7(2) . . ?
N5 O5 Cu3 114.3(2) . . ?
Cu5 O5 Cu3 120.08(15) . . ?
C19 O6 Cu3 110.8(3) . . ?
N7 O7 Cu5 119.5(2) . . ?
N7 O7 Cu4 113.1(2) . . ?
Cu5 O7 Cu4 115.10(14) . . ?
C28 O8 Cu4 111.0(3) . . ?
O2 C1 N1 121.9(4) . . ?
O2 C1 C2 118.7(4) . . ?
N1 C1 C2 119.4(4) . . ?
C1 C2 C3 118.3(4) . . ?
N2 C3 C4 110.8(3) . . ?
N2 C3 C2 110.8(3) . . ?
C4 C3 C2 110.6(3) . . ?
C5 C4 C9 119.1(4) . . ?
C5 C4 C3 119.5(4) . . ?
C9 C4 C3 121.4(4) . . ?
C4 C5 C6 120.3(5) . . ?
C7 C6 C5 120.2(5) . . ?
C8 C7 C6 118.7(4) . . ?
C9 C8 C7 120.6(5) . . ?
C8 C9 C4 121.1(4) . . ?
O4 C10 N3 123.3(4) . . ?
O4 C10 C11 117.9(4) . . ?
N3 C10 C11 118.8(4) . . ?
C10 C11 C12 116.4(4) . . ?
N4 C12 C13 110.5(3) . . ?
N4 C12 C11 110.8(4) . . ?
C13 C12 C11 112.5(3) . . ?
C14 C13 C18 118.6(4) . . ?
C14 C13 C12 119.9(4) . . ?
C18 C13 C12 121.5(4) . . ?
C13 C14 C15 120.6(4) . . ?
C16 C15 C14 120.6(4) . . ?
C15 C16 C17 119.5(4) . . ?
C16 C17 C18 120.2(4) . . ?
C17 C18 C13 120.4(4) . . ?
O6 C19 N5 123.2(4) . . ?
O6 C19 C20 117.3(4) . . ?
N5 C19 C20 119.5(4) . . ?
C19 C20 C21 117.5(4) . . ?
N6 C21 C20 111.8(4) . . ?
N6 C21 C22 110.7(4) . . ?
C20 C21 C22 110.1(4) . . ?
C23 C22 C27 119.5(5) . . ?
C23 C22 C21 119.5(5) . . ?
C27 C22 C21 121.0(5) . . ?
C22 C23 C24 119.6(6) . . ?
C25 C24 C23 120.2(6) . . ?
C24 C25 C26 121.2(5) . . ?
C25 C26 C27 119.8(6) . . ?
C22 C27 C26 119.7(5) . . ?
O8 C28 N7 122.7(4) . . ?
O8 C28 C29 118.9(4) . . ?
N7 C28 C29 118.3(4) . . ?
C30 C29 C28 114.7(4) . . ?
N8 C30 C31 112.0(4) . . ?
N8 C30 C29 109.7(4) . . ?
C31 C30 C29 113.5(4) . . ?
C36 C31 C32 118.9(4) . . ?
C36 C31 C30 122.2(4) . . ?
C32 C31 C30 118.8(4) . . ?
C33 C32 C31 120.3(5) . . ?
C32 C33 C34 120.8(5) . . ?
C35 C34 C33 118.9(5) . . ?
C34 C35 C36 120.9(5) . . ?
C31 C36 C35 120.1(5) . . ?
O11 C37 O10 123.3(4) . . ?
O11 C37 C38 117.7(4) . . ?
O10 C37 C38 119.0(4) . . ?
O12 Cu11 O13 80.49(12) . . ?
O12 Cu11 N17 89.58(13) . . ?
O13 Cu11 N17 163.53(14) . . ?
O12 Cu11 N18 171.25(14) . . ?
O13 Cu11 N18 94.94(14) . . ?
N17 Cu11 N18 93.07(15) . . ?
O12 Cu11 O21 100.71(13) . . ?
O13 Cu11 O21 97.56(12) . . ?
N17 Cu11 O21 97.18(13) . . ?
N18 Cu11 O21 87.24(14) . . ?
O15 Cu12 N11 174.12(14) . . ?
O15 Cu12 O14 82.76(13) . . ?
N11 Cu12 O14 91.96(13) . . ?
O15 Cu12 N12 94.21(14) . . ?
N11 Cu12 N12 91.41(15) . . ?
O14 Cu12 N12 170.53(14) . . ?
O16 Cu13 O17 82.13(13) . . ?
O16 Cu13 N13 87.49(14) . . ?
O17 Cu13 N13 167.40(14) . . ?
O16 Cu13 N14 175.6(2) . . ?
O17 Cu13 N14 96.61(14) . . ?
N13 Cu13 N14 94.25(15) . . ?
O18 Cu14 N15 88.43(14) . . ?
O18 Cu14 O19 81.35(12) . . ?
N15 Cu14 O19 169.74(14) . . ?
O18 Cu14 N16 164.9(2) . . ?
N15 Cu14 N16 90.83(15) . . ?
O19 Cu14 N16 99.27(14) . . ?
O16 Cu15 O12 175.68(14) . . ?
O16 Cu15 O18 88.95(13) . . ?
O12 Cu15 O18 90.78(12) . . ?
O16 Cu15 O14 88.84(12) . . ?
O12 Cu15 O14 90.77(12) . . ?
O18 Cu15 O14 171.01(13) . . ?
O25 Cu16 O22 92.57(14) . . ?
O25 Cu16 O23 173.97(14) . . ?
O22 Cu16 O23 86.42(14) . . ?
O25 Cu16 O20 93.57(14) . . ?
O22 Cu16 O20 154.88(14) . . ?
O23 Cu16 O20 89.83(14) . . ?
O25 Cu16 O13 87.76(12) . . ?
O22 Cu16 O13 108.64(12) . . ?
O23 Cu16 O13 86.94(12) . . ?
O20 Cu16 O13 95.94(12) . . ?
C41 N11 O12 111.3(3) . . ?
C41 N11 Cu12 131.5(3) . . ?
O12 N11 Cu12 115.2(2) . . ?
C43 N12 Cu12 113.4(3) . . ?
C50 N13 O14 111.3(3) . . ?
C50 N13 Cu13 124.5(3) . . ?
O14 N13 Cu13 119.4(2) . . ?
C52 N14 Cu13 116.1(3) . . ?
C59 N15 O16 111.2(3) . . ?
C59 N15 Cu14 133.6(3) . . ?
O16 N15 Cu14 113.7(2) . . ?
C61 N16 Cu14 112.5(3) . . ?
C68 N17 O18 111.4(3) . . ?
C68 N17 Cu11 130.6(3) . . ?
O18 N17 Cu11 117.0(2) . . ?
C70 N18 Cu11 113.4(3) . . ?
N11 O12 Cu15 116.0(2) . . ?
N11 O12 Cu11 111.9(2) . . ?
Cu15 O12 Cu11 118.69(14) . . ?
C41 O13 Cu11 109.8(3) . . ?
C41 O13 Cu16 114.8(3) . . ?
Cu11 O13 Cu16 111.82(13) . . ?
N13 O14 Cu12 110.0(2) . . ?
N13 O14 Cu15 115.5(2) . . ?
Cu12 O14 Cu15 104.44(14) . . ?
C50 O15 Cu12 109.7(3) . . ?
N15 O16 Cu15 123.0(2) . . ?
N15 O16 Cu13 113.3(2) . . ?
Cu15 O16 Cu13 123.7(2) . . ?
C59 O17 Cu13 109.8(3) . . ?
N17 O18 Cu15 119.1(2) . . ?
N17 O18 Cu14 112.7(2) . . ?
Cu15 O18 Cu14 117.0(2) . . ?
C68 O19 Cu14 110.7(3) . . ?
O13 C41 N11 122.4(4) . . ?
O13 C41 C42 118.1(4) . . ?
N11 C41 C42 119.4(4) . . ?
C41 C42 C43 117.7(4) . . ?
N12 C43 C44 113.6(4) . . ?
N12 C43 C42 109.3(3) . . ?
C44 C43 C42 108.7(3) . . ?
C49 C44 C45 118.6(4) . . ?
C49 C44 C43 119.2(4) . . ?
C45 C44 C43 122.1(4) . . ?
C44 C45 C46 119.9(4) . . ?
C47 C46 C45 120.4(5) . . ?
C46 C47 C48 119.5(4) . . ?
C49 C48 C47 120.1(5) . . ?
C48 C49 C44 121.6(5) . . ?
O15 C50 N13 124.1(4) . . ?
O15 C50 C51 118.7(4) . . ?
N13 C50 C51 117.2(4) . . ?
C50 C51 C52 115.4(4) . . ?
N14 C52 C51 110.7(4) . . ?
N14 C52 C53 110.7(3) . . ?
C51 C52 C53 113.0(4) . . ?
C54 C53 C58 119.4(4) . . ?
C54 C53 C52 120.4(4) . . ?
C58 C53 C52 120.3(4) . . ?
C55 C54 C53 120.5(5) . . ?
C54 C55 C56 120.2(5) . . ?
C57 C56 C55 120.0(4) . . ?
C56 C57 C58 120.1(5) . . ?
C53 C58 C57 119.9(5) . . ?
O17 C59 N15 122.7(4) . . ?
O17 C59 C60 118.3(4) . . ?
N15 C59 C60 119.0(4) . . ?
C59 C60 C61 117.4(4) . . ?
N16 C61 C62 113.2(3) . . ?
N16 C61 C60 110.7(4) . . ?
C62 C61 C60 108.6(4) . . ?
C63 C62 C67 118.4(4) . . ?
C63 C62 C61 121.9(4) . . ?
C67 C62 C61 119.6(4) . . ?
C64 C63 C62 120.3(5) . . ?
C65 C64 C63 120.5(5) . . ?
C64 C65 C66 119.6(5) . . ?
C67 C66 C65 120.6(5) . . ?
C66 C67 C62 120.5(5) . . ?
O19 C68 N17 123.1(4) . . ?
O19 C68 C69 118.0(4) . . ?
N17 C68 C69 118.9(4) . . ?
C68 C69 C70 116.4(4) . . ?
N18 C70 C71 112.5(3) . . ?
N18 C70 C69 110.3(4) . . ?
C71 C70 C69 109.2(3) . . ?
C72 C71 C76 118.3(4) . . ?
C72 C71 C70 121.8(4) . . ?
C76 C71 C70 119.9(4) . . ?
C73 C72 C71 120.6(4) . . ?
C72 C73 C74 120.7(5) . . ?
C75 C74 C73 118.8(4) . . ?
C74 C75 C76 121.2(5) . . ?
C75 C76 C71 120.5(5) . . ?
C82 O21 Cu11 145.1(3) . . ?
C82 O22 Cu16 127.1(3) . . ?
O21 C82 O22 125.0(4) . . ?
O21 C82 C83 119.0(4) . . ?
O22 C82 C83 116.0(4) . . ?
C84 O23 Cu16 126.8(3) . . ?
O24 C84 O23 123.6(4) . . ?
O24 C84 C85 120.6(4) . . ?
O23 C84 C85 115.7(4) . . ?
C86 O25 Cu16 115.8(3) . . ?
O26 C86 O25 124.9(5) . . ?
O26 C86 C87 120.0(5) . . ?
O25 C86 C87 115.0(5) . . ?
O44 C88 O43 125.7(12) . . ?
O44 C88 C89 130.9(19) . . ?
O43 C88 C89 103.4(15) . . ?

loop_
_geom_bond_atom_site_label_1
_geom_bond_atom_site_label_2
_geom_bond_distance
_geom_bond_site_symmetry_2
_geom_bond_publ_flag
Cu1 O1 1.891(3) . ?
Cu1 O2 1.946(3) . ?
Cu1 N8 1.969(4) . ?
Cu1 N7 1.975(4) . ?
Cu2 O3 1.931(3) . ?
Cu2 O4 1.942(3) . ?
Cu2 N1 1.951(4) . ?
Cu2 N2 1.976(4) . ?
Cu3 O5 1.912(3) . ?
Cu3 N3 1.967(4) . ?
Cu3 O6 1.971(3) . ?
Cu3 N4 1.986(4) . ?
Cu4 O7 1.927(3) . ?
Cu4 O8 1.962(3) . ?
Cu4 N5 1.975(4) . ?
Cu4 N6 1.988(4) . ?
Cu4 O9 2.320(3) . ?
Cu5 O1 1.876(3) . ?
Cu5 O5 1.879(3) . ?
Cu5 O3 1.904(3) . ?
Cu5 O7 1.921(3) . ?
N1 C1 1.300(6) . ?
N1 O1 1.423(4) . ?
N2 C3 1.511(5) . ?
N3 C10 1.325(6) . ?
N3 O3 1.408(4) . ?
N4 C12 1.499(5) . ?
N5 C19 1.309(6) . ?
N5 O5 1.415(4) . ?
N6 C21 1.489(6) . ?
N7 C28 1.306(5) . ?
N7 O7 1.416(4) . ?
N8 C30 1.484(6) . ?
O2 C1 1.293(5) . ?
O4 C10 1.292(5) . ?
O6 C19 1.286(5) . ?
O8 C28 1.291(5) . ?
C1 C2 1.492(6) . ?
C2 C3 1.537(6) . ?
C3 C4 1.522(6) . ?
C4 C5 1.389(6) . ?
C4 C9 1.388(6) . ?
C5 C6 1.396(7) . ?
C6 C7 1.401(7) . ?
C7 C8 1.399(7) . ?
C8 C9 1.372(6) . ?
C10 C11 1.495(6) . ?
C11 C12 1.533(6) . ?
C12 C13 1.514(6) . ?
C13 C14 1.387(6) . ?
C13 C18 1.395(6) . ?
C14 C15 1.383(6) . ?
C15 C16 1.375(7) . ?
C16 C17 1.384(7) . ?
C17 C18 1.387(6) . ?
C19 C20 1.513(6) . ?
C20 C21 1.524(7) . ?
C21 C22 1.535(6) . ?
C22 C23 1.367(7) . ?
C22 C27 1.394(7) . ?
C23 C24 1.419(8) . ?
C24 C25 1.339(9) . ?
C25 C26 1.366(9) . ?
C26 C27 1.399(8) . ?
C28 C29 1.526(6) . ?
C29 C30 1.526(6) . ?
C30 C31 1.524(6) . ?
C31 C36 1.385(7) . ?
C31 C32 1.396(7) . ?
C32 C33 1.374(7) . ?
C33 C34 1.389(8) . ?
C34 C35 1.374(8) . ?
C35 C36 1.388(7) . ?
O10 C37 1.264(6) . ?
O11 C37 1.261(5) . ?
C37 C38 1.507(7) . ?
Cu11 O12 1.943(3) . ?
Cu11 O13 1.983(3) . ?
Cu11 N17 1.988(4) . ?
Cu11 N18 1.991(4) . ?
Cu11 O21 2.264(3) . ?
Cu12 O15 1.939(3) . ?
Cu12 N11 1.941(4) . ?
Cu12 O14 1.946(3) . ?
Cu12 N12 1.991(4) . ?
Cu13 O16 1.894(3) . ?
Cu13 O17 1.951(3) . ?
Cu13 N13 1.956(4) . ?
Cu13 N14 1.972(4) . ?
Cu14 O18 1.937(3) . ?
Cu14 N15 1.953(4) . ?
Cu14 O19 1.959(3) . ?
Cu14 N16 2.009(4) . ?
Cu15 O16 1.884(3) . ?
Cu15 O12 1.902(3) . ?
Cu15 O18 1.906(3) . ?
Cu15 O14 1.964(3) . ?
Cu16 O25 1.937(3) . ?
Cu16 O22 1.955(3) . ?
Cu16 O23 1.970(3) . ?
Cu16 O20 1.993(3) . ?
Cu16 O13 2.425(3) . ?
N11 C41 1.315(6) . ?
N11 O12 1.417(4) . ?
N12 C43 1.482(6) . ?
N13 C50 1.318(6) . ?
N13 O14 1.425(4) . ?
N14 C52 1.504(5) . ?
N15 C59 1.303(6) . ?
N15 O16 1.408(4) . ?
N16 C61 1.498(6) . ?
N17 C68 1.302(5) . ?
N17 O18 1.418(4) . ?
N18 C70 1.489(5) . ?
O13 C41 1.300(5) . ?
O15 C50 1.281(5) . ?
O17 C59 1.304(5) . ?
O19 C68 1.300(5) . ?
C41 C42 1.508(6) . ?
C42 C43 1.525(6) . ?
C43 C44 1.521(6) . ?
C44 C49 1.389(7) . ?
C44 C45 1.392(7) . ?
C45 C46 1.404(6) . ?
C46 C47 1.374(7) . ?
C47 C48 1.396(7) . ?
C48 C49 1.368(7) . ?
C50 C51 1.515(6) . ?
C51 C52 1.518(6) . ?
C52 C53 1.525(6) . ?
C53 C54 1.389(7) . ?
C53 C58 1.388(7) . ?
C54 C55 1.384(6) . ?
C55 C56 1.386(7) . ?
C56 C57 1.376(8) . ?
C57 C58 1.405(7) . ?
C59 C60 1.501(5) . ?
C60 C61 1.529(6) . ?
C61 C62 1.514(6) . ?
C62 C63 1.397(7) . ?
C62 C67 1.394(7) . ?
C63 C64 1.390(7) . ?
C64 C65 1.372(8) . ?
C65 C66 1.382(8) . ?
C66 C67 1.379(7) . ?
C68 C69 1.511(6) . ?
C69 C70 1.527(6) . ?
C70 C71 1.525(6) . ?
C71 C72 1.396(6) . ?
C71 C76 1.406(6) . ?
C72 C73 1.384(6) . ?
C73 C74 1.396(7) . ?
C74 C75 1.379(8) . ?
C75 C76 1.380(7) . ?
O21 C82 1.247(5) . ?
O22 C82 1.278(5) . ?
C82 C83 1.503(7) . ?
O23 C84 1.292(5) . ?
O24 C84 1.250(6) . ?
C84 C85 1.507(7) . ?
O25 C86 1.278(6) . ?
O26 C86 1.237(7) . ?
C86 C87 1.509(7) . ?
O43 C88 1.32(2) . ?
O44 C88 1.28(2) . ?
C88 C89 1.473(11) . ?
O31 C90 1.52(2) . ?
O32 C91 1.431(9) . ?
O45 C93 2.08(5) . ?

loop_
_geom_torsion_atom_site_label_1
_geom_torsion_atom_site_label_2
_geom_torsion_atom_site_label_3
_geom_torsion_atom_site_label_4
_geom_torsion
_geom_torsion_site_symmetry_1
_geom_torsion_site_symmetry_2
_geom_torsion_site_symmetry_3
_geom_torsion_site_symmetry_4
_geom_torsion_publ_flag
O3 Cu2 N1 C1 -177.2(4) . . . . ?
O4 Cu2 N1 C1 158.9(8) . . . . ?
N2 Cu2 N1 C1 -12.6(4) . . . . ?
O3 Cu2 N1 O1 24.0(3) . . . . ?
O4 Cu2 N1 O1 0.1(11) . . . . ?
N2 Cu2 N1 O1 -171.4(3) . . . . ?
O3 Cu2 N2 C3 67.1(6) . . . . ?
O4 Cu2 N2 C3 152.5(3) . . . . ?
N1 Cu2 N2 C3 -28.9(3) . . . . ?
O5 Cu3 N3 C10 151.4(4) . . . . ?
O6 Cu3 N3 C10 148.9(7) . . . . ?
N4 Cu3 N3 C10 -31.0(4) . . . . ?
O5 Cu3 N3 O3 -1.1(3) . . . . ?
O6 Cu3 N3 O3 -3.6(10) . . . . ?
N4 Cu3 N3 O3 176.5(3) . . . . ?
O5 Cu3 N4 C12 132.8(19) . . . . ?
N3 Cu3 N4 C12 -10.7(3) . . . . ?
O6 Cu3 N4 C12 169.3(3) . . . . ?
O7 Cu4 N5 C19 175.3(4) . . . . ?
O8 Cu4 N5 C19 -163.0(6) . . . . ?
N6 Cu4 N5 C19 -14.6(4) . . . . ?
O9 Cu4 N5 C19 77.0(4) . . . . ?
O7 Cu4 N5 O5 22.3(3) . . . . ?
O8 Cu4 N5 O5 44.0(9) . . . . ?
N6 Cu4 N5 O5 -167.6(3) . . . . ?
O9 Cu4 N5 O5 -76.0(3) . . . . ?
O7 Cu4 N6 C21 63.3(10) . . . . ?
O8 Cu4 N6 C21 143.5(3) . . . . ?
N5 Cu4 N6 C21 -30.6(3) . . . . ?
O9 Cu4 N6 C21 -121.8(3) . . . . ?
O1 Cu1 N7 C28 157.7(4) . . . . ?
O2 Cu1 N7 C28 148.2(7) . . . . ?
N8 Cu1 N7 C28 -16.4(4) . . . . ?
O1 Cu1 N7 O7 -6.9(3) . . . . ?
O2 Cu1 N7 O7 -16.4(10) . . . . ?
N8 Cu1 N7 O7 179.0(3) . . . . ?
O1 Cu1 N8 C30 -128.0(13) . . . . ?
O2 Cu1 N8 C30 153.8(3) . . . . ?
N7 Cu1 N8 C30 -29.1(3) . . . . ?
C1 N1 O1 Cu5 -172.6(3) . . . . ?
Cu2 N1 O1 Cu5 -9.3(4) . . . . ?
C1 N1 O1 Cu1 -6.3(4) . . . . ?
Cu2 N1 O1 Cu1 157.1(2) . . . . ?
O5 Cu5 O1 N1 -116.7(19) . . . . ?
O3 Cu5 O1 N1 -11.3(3) . . . . ?
O7 Cu5 O1 N1 175.6(3) . . . . ?
O5 Cu5 O1 Cu1 78.3(20) . . . . ?
O3 Cu5 O1 Cu1 -176.3(2) . . . . ?
O7 Cu5 O1 Cu1 10.6(2) . . . . ?
O2 Cu1 O1 N1 7.7(3) . . . . ?
N8 Cu1 O1 N1 -71.3(14) . . . . ?
N7 Cu1 O1 N1 -170.4(3) . . . . ?
O2 Cu1 O1 Cu5 173.7(2) . . . . ?
N8 Cu1 O1 Cu5 94.7(14) . . . . ?
N7 Cu1 O1 Cu5 -4.5(2) . . . . ?
O1 Cu1 O2 C1 -7.9(3) . . . . ?
N8 Cu1 O2 C1 166.2(3) . . . . ?
N7 Cu1 O2 C1 1.7(10) . . . . ?
C10 N3 O3 Cu5 -142.3(3) . . . . ?
Cu3 N3 O3 Cu5 14.1(4) . . . . ?
C10 N3 O3 Cu2 -5.0(4) . . . . ?
Cu3 N3 O3 Cu2 151.4(2) . . . . ?
O1 Cu5 O3 N3 165.0(3) . . . . ?
O5 Cu5 O3 N3 -18.7(3) . . . . ?
O7 Cu5 O3 N3 -109.3(11) . . . . ?
O1 Cu5 O3 Cu2 28.2(2) . . . . ?
O5 Cu5 O3 Cu2 -155.5(2) . . . . ?
O7 Cu5 O3 Cu2 113.9(10) . . . . ?
O4 Cu2 O3 N3 5.2(2) . . . . ?
N1 Cu2 O3 N3 -171.0(2) . . . . ?
N2 Cu2 O3 N3 92.6(5) . . . . ?
O4 Cu2 O3 Cu5 144.5(2) . . . . ?
N1 Cu2 O3 Cu5 -31.8(2) . . . . ?
N2 Cu2 O3 Cu5 -128.1(5) . . . . ?
O3 Cu2 O4 C10 -4.4(3) . . . . ?
N1 Cu2 O4 C10 19.8(11) . . . . ?
N2 Cu2 O4 C10 -168.7(3) . . . . ?
C19 N5 O5 Cu5 -165.5(3) . . . . ?
Cu4 N5 O5 Cu5 -7.1(4) . . . . ?
C19 N5 O5 Cu3 -7.8(4) . . . . ?
Cu4 N5 O5 Cu3 150.5(2) . . . . ?
O1 Cu5 O5 N5 -80.1(20) . . . . ?
O3 Cu5 O5 N5 174.5(3) . . . . ?
O7 Cu5 O5 N5 -12.4(3) . . . . ?
O1 Cu5 O5 Cu3 123.5(19) . . . . ?
O3 Cu5 O5 Cu3 18.2(2) . . . . ?
O7 Cu5 O5 Cu3 -168.8(2) . . . . ?
N3 Cu3 O5 N5 -170.7(3) . . . . ?
O6 Cu3 O5 N5 8.9(3) . . . . ?
N4 Cu3 O5 N5 45.7(21) . . . . ?
N3 Cu3 O5 Cu5 -12.6(2) . . . . ?
O6 Cu3 O5 Cu5 166.9(2) . . . . ?
N4 Cu3 O5 Cu5 -156.3(19) . . . . ?
O5 Cu3 O6 C19 -8.3(3) . . . . ?
N3 Cu3 O6 C19 -5.8(10) . . . . ?
N4 Cu3 O6 C19 174.2(3) . . . . ?
C28 N7 O7 Cu5 -151.2(3) . . . . ?
Cu1 N7 O7 Cu5 16.2(4) . . . . ?
C28 N7 O7 Cu4 -10.7(4) . . . . ?
Cu1 N7 O7 Cu4 156.7(2) . . . . ?
O1 Cu5 O7 N7 -15.4(3) . . . . ?
O5 Cu5 O7 N7 168.1(3) . . . . ?
O3 Cu5 O7 N7 -101.2(11) . . . . ?
O1 Cu5 O7 Cu4 -155.2(2) . . . . ?
O5 Cu5 O7 Cu4 28.4(2) . . . . ?
O3 Cu5 O7 Cu4 119.1(10) . . . . ?
O8 Cu4 O7 N7 10.9(3) . . . . ?
N5 Cu4 O7 N7 -173.3(3) . . . . ?
N6 Cu4 O7 N7 92.6(9) . . . . ?
O9 Cu4 O7 N7 -82.3(3) . . . . ?
O8 Cu4 O7 Cu5 153.2(2) . . . . ?
N5 Cu4 O7 Cu5 -31.0(2) . . . . ?
N6 Cu4 O7 Cu5 -125.1(8) . . . . ?
O9 Cu4 O7 Cu5 60.0(2) . . . . ?
O7 Cu4 O8 C28 -9.2(3) . . . . ?
N5 Cu4 O8 C28 -31.2(9) . . . . ?
N6 Cu4 O8 C28 -179.3(3) . . . . ?
O9 Cu4 O8 C28 88.5(3) . . . . ?
Cu1 O2 C1 N1 7.1(5) . . . . ?
Cu1 O2 C1 C2 -172.8(3) . . . . ?
O1 N1 C1 O2 -0.8(6) . . . . ?
Cu2 N1 C1 O2 -160.2(3) . . . . ?
O1 N1 C1 C2 179.1(4) . . . . ?
Cu2 N1 C1 C2 19.7(6) . . . . ?
O2 C1 C2 C3 -163.7(4) . . . . ?
N1 C1 C2 C3 16.4(6) . . . . ?
Cu2 N2 C3 C4 -174.5(3) . . . . ?
Cu2 N2 C3 C2 62.4(4) . . . . ?
C1 C2 C3 N2 -58.0(5) . . . . ?
C1 C2 C3 C4 178.7(4) . . . . ?
N2 C3 C4 C5 124.0(4) . . . . ?
C2 C3 C4 C5 -112.7(4) . . . . ?
N2 C3 C4 C9 -57.1(5) . . . . ?
C2 C3 C4 C9 66.2(5) . . . . ?
C9 C4 C5 C6 0.7(7) . . . . ?
C3 C4 C5 C6 179.7(4) . . . . ?
C4 C5 C6 C7 0.8(7) . . . . ?
C5 C6 C7 C8 -1.9(7) . . . . ?
C6 C7 C8 C9 1.5(7) . . . . ?
C7 C8 C9 C4 0.0(7) . . . . ?
C5 C4 C9 C8 -1.1(7) . . . . ?
C3 C4 C9 C8 -180.0(4) . . . . ?
Cu2 O4 C10 N3 2.9(5) . . . . ?
Cu2 O4 C10 C11 -175.6(3) . . . . ?
O3 N3 C10 O4 1.4(6) . . . . ?
Cu3 N3 C10 O4 -152.9(3) . . . . ?
O3 N3 C10 C11 179.8(3) . . . . ?
Cu3 N3 C10 C11 25.5(6) . . . . ?
O4 C10 C11 C12 -155.1(4) . . . . ?
N3 C10 C11 C12 26.3(6) . . . . ?
Cu3 N4 C12 C13 179.3(3) . . . . ?
Cu3 N4 C12 C11 54.0(4) . . . . ?
C10 C11 C12 N4 -68.7(5) . . . . ?
C10 C11 C12 C13 167.1(4) . . . . ?
N4 C12 C13 C14 92.5(5) . . . . ?
C11 C12 C13 C14 -143.1(4) . . . . ?
N4 C12 C13 C18 -86.8(5) . . . . ?
C11 C12 C13 C18 37.6(6) . . . . ?
C18 C13 C14 C15 1.0(7) . . . . ?
C12 C13 C14 C15 -178.4(4) . . . . ?
C13 C14 C15 C16 -1.2(7) . . . . ?
C14 C15 C16 C17 0.3(7) . . . . ?
C15 C16 C17 C18 0.7(7) . . . . ?
C16 C17 C18 C13 -0.9(7) . . . . ?
C14 C13 C18 C17 0.1(7) . . . . ?
C12 C13 C18 C17 179.4(4) . . . . ?
Cu3 O6 C19 N5 6.7(6) . . . . ?
Cu3 O6 C19 C20 -172.3(3) . . . . ?
O5 N5 C19 O6 0.5(6) . . . . ?
Cu4 N5 C19 O6 -153.5(3) . . . . ?
O5 N5 C19 C20 179.5(4) . . . . ?
Cu4 N5 C19 C20 25.5(7) . . . . ?
O6 C19 C20 C21 -170.6(4) . . . . ?
N5 C19 C20 C21 10.3(7) . . . . ?
Cu4 N6 C21 C20 66.0(5) . . . . ?
Cu4 N6 C21 C22 -170.8(3) . . . . ?
C19 C20 C21 N6 -57.6(6) . . . . ?
C19 C20 C21 C22 178.9(4) . . . . ?
N6 C21 C22 C23 125.0(5) . . . . ?
C20 C21 C22 C23 -110.8(6) . . . . ?
N6 C21 C22 C27 -55.7(6) . . . . ?
C20 C21 C22 C27 68.5(6) . . . . ?
C27 C22 C23 C24 2.4(8) . . . . ?
C21 C22 C23 C24 -178.3(5) . . . . ?
C22 C23 C24 C25 -1.0(9) . . . . ?
C23 C24 C25 C26 -0.3(10) . . . . ?
C24 C25 C26 C27 0.2(10) . . . . ?
C23 C22 C27 C26 -2.5(8) . . . . ?
C21 C22 C27 C26 178.2(5) . . . . ?
C25 C26 C27 C22 1.2(9) . . . . ?
Cu4 O8 C28 N7 6.1(5) . . . . ?
Cu4 O8 C28 C29 -177.9(3) . . . . ?
O7 N7 C28 O8 2.9(6) . . . . ?
Cu1 N7 C28 O8 -162.5(3) . . . . ?
O7 N7 C28 C29 -173.1(4) . . . . ?
Cu1 N7 C28 C29 21.5(6) . . . . ?
O8 C28 C29 C30 -155.8(4) . . . . ?
N7 C28 C29 C30 20.3(6) . . . . ?
Cu1 N8 C30 C31 -163.0(3) . . . . ?
Cu1 N8 C30 C29 70.1(4) . . . . ?
C28 C29 C30 N8 -68.8(5) . . . . ?
C28 C29 C30 C31 165.2(4) . . . . ?
N8 C30 C31 C36 -54.5(6) . . . . ?
C29 C30 C31 C36 70.3(6) . . . . ?
N8 C30 C31 C32 123.0(5) . . . . ?
C29 C30 C31 C32 -112.2(5) . . . . ?
C36 C31 C32 C33 1.5(7) . . . . ?
C30 C31 C32 C33 -176.1(4) . . . . ?
C31 C32 C33 C34 -0.6(8) . . . . ?
C32 C33 C34 C35 -1.1(8) . . . . ?
C33 C34 C35 C36 1.9(8) . . . . ?
C32 C31 C36 C35 -0.7(7) . . . . ?
C30 C31 C36 C35 176.8(5) . . . . ?
C34 C35 C36 C31 -1.0(8) . . . . ?
O15 Cu12 N11 C41 156.7(13) . . . . ?
O14 Cu12 N11 C41 -177.2(4) . . . . ?
N12 Cu12 N11 C41 -6.0(4) . . . . ?
O15 Cu12 N11 O12 -5.5(16) . . . . ?
O14 Cu12 N11 O12 20.6(3) . . . . ?
N12 Cu12 N11 O12 -168.3(3) . . . . ?
O15 Cu12 N12 C43 144.3(3) . . . . ?
N11 Cu12 N12 C43 -37.5(3) . . . . ?
O14 Cu12 N12 C43 73.4(9) . . . . ?
O16 Cu13 N13 C50 136.3(4) . . . . ?
O17 Cu13 N13 C50 170.8(6) . . . . ?
N14 Cu13 N13 C50 -39.6(4) . . . . ?
O16 Cu13 N13 O14 -17.2(3) . . . . ?
O17 Cu13 N13 O14 17.3(8) . . . . ?
N14 Cu13 N13 O14 166.8(3) . . . . ?
O16 Cu13 N14 C52 -116.4(18) . . . . ?
O17 Cu13 N14 C52 170.4(3) . . . . ?
N13 Cu13 N14 C52 -3.2(3) . . . . ?
O18 Cu14 N15 C59 -168.2(4) . . . . ?
O19 Cu14 N15 C59 -173.2(7) . . . . ?
N16 Cu14 N15 C59 -3.3(4) . . . . ?
O18 Cu14 N15 O16 27.1(3) . . . . ?
O19 Cu14 N15 O16 22.1(10) . . . . ?
N16 Cu14 N15 O16 -168.0(3) . . . . ?
O18 Cu14 N16 C61 50.1(7) . . . . ?
N15 Cu14 N16 C61 -36.9(3) . . . . ?
O19 Cu14 N16 C61 141.3(3) . . . . ?
O12 Cu11 N17 C68 161.5(4) . . . . ?
O13 Cu11 N17 C68 108.9(6) . . . . ?
N18 Cu11 N17 C68 -10.2(4) . . . . ?
O21 Cu11 N17 C68 -97.8(4) . . . . ?
O12 Cu11 N17 O18 -6.1(3) . . . . ?
O13 Cu11 N17 O18 -58.7(6) . . . . ?
N18 Cu11 N17 O18 -177.8(3) . . . . ?
O21 Cu11 N17 O18 94.6(3) . . . . ?
O12 Cu11 N18 C70 -136.7(8) . . . . ?
O13 Cu11 N18 C70 165.2(3) . . . . ?
N17 Cu11 N18 C70 -29.2(3) . . . . ?
O21 Cu11 N18 C70 67.8(3) . . . . ?
C41 N11 O12 Cu15 -156.7(3) . . . . ?
Cu12 N11 O12 Cu15 9.1(3) . . . . ?
C41 N11 O12 Cu11 -16.2(4) . . . . ?
Cu12 N11 O12 Cu11 149.7(2) . . . . ?
O16 Cu15 O12 N11 -118.4(17) . . . . ?
O18 Cu15 O12 N11 155.3(3) . . . . ?
O14 Cu15 O12 N11 -33.6(3) . . . . ?
O16 Cu15 O12 Cu11 103.9(17) . . . . ?
O18 Cu15 O12 Cu11 17.5(2) . . . . ?
O14 Cu15 O12 Cu11 -171.3(2) . . . . ?
O13 Cu11 O12 N11 17.8(2) . . . . ?
N17 Cu11 O12 N11 -149.0(3) . . . . ?
N18 Cu11 O12 N11 -41.3(10) . . . . ?
O21 Cu11 O12 N11 113.7(3) . . . . ?
O13 Cu11 O12 Cu15 157.1(2) . . . . ?
N17 Cu11 O12 Cu15 -9.7(2) . . . . ?
N18 Cu11 O12 Cu15 98.0(9) . . . . ?
O21 Cu11 O12 Cu15 -106.9(2) . . . . ?
O12 Cu11 O13 C41 -16.4(3) . . . . ?
N17 Cu11 O13 C41 37.3(6) . . . . ?
N18 Cu11 O13 C41 156.1(3) . . . . ?
O21 Cu11 O13 C41 -116.0(3) . . . . ?
O12 Cu11 O13 Cu16 112.2(2) . . . . ?
N17 Cu11 O13 Cu16 165.9(4) . . . . ?
N18 Cu11 O13 Cu16 -75.3(2) . . . . ?
O21 Cu11 O13 Cu16 12.6(2) . . . . ?
O25 Cu16 O13 C41 -164.8(3) . . . . ?
O22 Cu16 O13 C41 103.2(3) . . . . ?
O23 Cu16 O13 C41 18.0(3) . . . . ?
O20 Cu16 O13 C41 -71.5(3) . . . . ?
O25 Cu16 O13 Cu11 69.3(2) . . . . ?
O22 Cu16 O13 Cu11 -22.7(2) . . . . ?
O23 Cu16 O13 Cu11 -107.9(2) . . . . ?
O20 Cu16 O13 Cu11 162.6(2) . . . . ?
C50 N13 O14 Cu12 -12.2(4) . . . . ?
Cu13 N13 O14 Cu12 144.6(2) . . . . ?
C50 N13 O14 Cu15 -130.1(3) . . . . ?
Cu13 N13 O14 Cu15 26.7(3) . . . . ?
O15 Cu12 O14 N13 12.8(2) . . . . ?
N11 Cu12 O14 N13 -164.6(2) . . . . ?
N12 Cu12 O14 N13 84.6(9) . . . . ?
O15 Cu12 O14 Cu15 137.4(2) . . . . ?
N11 Cu12 O14 Cu15 -40.0(2) . . . . ?
N12 Cu12 O14 Cu15 -150.8(8) . . . . ?
O16 Cu15 O14 N13 -19.5(3) . . . . ?
O12 Cu15 O14 N13 164.8(3) . . . . ?
O18 Cu15 O14 N13 -95.3(9) . . . . ?
O16 Cu15 O14 Cu12 -140.5(2) . . . . ?
O12 Cu15 O14 Cu12 43.77(15) . . . . ?
O18 Cu15 O14 Cu12 143.7(8) . . . . ?
N11 Cu12 O15 C50 15.1(16) . . . . ?
O14 Cu12 O15 C50 -11.2(3) . . . . ?
N12 Cu12 O15 C50 177.8(3) . . . . ?
C59 N15 O16 Cu15 171.7(3) . . . . ?
Cu14 N15 O16 Cu15 -20.1(4) . . . . ?
C59 N15 O16 Cu13 -7.4(4) . . . . ?
Cu14 N15 O16 Cu13 160.8(2) . . . . ?
O12 Cu15 O16 N15 -86.2(18) . . . . ?
O18 Cu15 O16 N15 0.3(3) . . . . ?
O14 Cu15 O16 N15 -171.0(3) . . . . ?
O12 Cu15 O16 Cu13 92.8(17) . . . . ?
O18 Cu15 O16 Cu13 179.3(2) . . . . ?
O14 Cu15 O16 Cu13 8.0(2) . . . . ?
O17 Cu13 O16 N15 8.3(3) . . . . ?
N13 Cu13 O16 N15 -178.8(3) . . . . ?
N14 Cu13 O16 N15 -65.4(19) . . . . ?
O17 Cu13 O16 Cu15 -170.7(2) . . . . ?
N13 Cu13 O16 Cu15 2.1(2) . . . . ?
N14 Cu13 O16 Cu15 115.5(18) . . . . ?
O16 Cu13 O17 C59 -7.7(3) . . . . ?
N13 Cu13 O17 C59 -42.5(8) . . . . ?
N14 Cu13 O17 C59 168.0(3) . . . . ?
C68 N17 O18 Cu15 -149.4(3) . . . . ?
Cu11 N17 O18 Cu15 20.5(4) . . . . ?
C68 N17 O18 Cu14 -6.5(4) . . . . ?
Cu11 N17 O18 Cu14 163.4(2) . . . . ?
O16 Cu15 O18 N17 161.8(3) . . . . ?
O12 Cu15 O18 N17 -22.5(3) . . . . ?
O14 Cu15 O18 N17 -122.4(8) . . . . ?
O16 Cu15 O18 Cu14 20.4(2) . . . . ?
O12 Cu15 O18 Cu14 -163.9(2) . . . . ?
O14 Cu15 O18 Cu14 96.2(8) . . . . ?
N15 Cu14 O18 N17 -171.9(3) . . . . ?
O19 Cu14 O18 N17 7.2(2) . . . . ?
N16 Cu14 O18 N17 100.7(6) . . . . ?
N15 Cu14 O18 Cu15 -28.2(2) . . . . ?
O19 Cu14 O18 Cu15 150.9(2) . . . . ?
N16 Cu14 O18 Cu15 -115.6(5) . . . . ?
O18 Cu14 O19 C68 -6.6(3) . . . . ?
N15 Cu14 O19 C68 -1.5(10) . . . . ?
N16 Cu14 O19 C68 -171.3(3) . . . . ?
Cu11 O13 C41 N11 12.7(5) . . . . ?
Cu16 O13 C41 N11 -114.2(4) . . . . ?
Cu11 O13 C41 C42 -165.7(3) . . . . ?
Cu16 O13 C41 C42 67.3(4) . . . . ?
O12 N11 C41 O13 2.0(6) . . . . ?
Cu12 N11 C41 O13 -160.8(3) . . . . ?
O12 N11 C41 C42 -179.6(3) . . . . ?
Cu12 N11 C41 C42 17.6(6) . . . . ?
O13 C41 C42 C43 -167.3(4) . . . . ?
N11 C41 C42 C43 14.2(6) . . . . ?
Cu12 N12 C43 C44 -168.0(3) . . . . ?
Cu12 N12 C43 C42 70.4(4) . . . . ?
C41 C42 C43 N12 -59.5(5) . . . . ?
C41 C42 C43 C44 176.1(4) . . . . ?
N12 C43 C44 C49 153.8(4) . . . . ?
C42 C43 C44 C49 -84.3(5) . . . . ?
N12 C43 C44 C45 -30.4(6) . . . . ?
C42 C43 C44 C45 91.4(5) . . . . ?
C49 C44 C45 C46 -0.2(7) . . . . ?
C43 C44 C45 C46 -176.0(4) . . . . ?
C44 C45 C46 C47 0.2(7) . . . . ?
C45 C46 C47 C48 0.4(7) . . . . ?
C46 C47 C48 C49 -1.0(8) . . . . ?
C47 C48 C49 C44 1.0(8) . . . . ?
C45 C44 C49 C48 -0.4(7) . . . . ?
C43 C44 C49 C48 175.5(4) . . . . ?
Cu12 O15 C50 N13 7.7(6) . . . . ?
Cu12 O15 C50 C51 -174.5(3) . . . . ?
O14 N13 C50 O15 3.1(6) . . . . ?
Cu13 N13 C50 O15 -152.3(4) . . . . ?
O14 N13 C50 C51 -174.7(4) . . . . ?
Cu13 N13 C50 C51 29.9(6) . . . . ?
O15 C50 C51 C52 -149.8(4) . . . . ?
N13 C50 C51 C52 28.2(6) . . . . ?
Cu13 N14 C52 C51 50.0(4) . . . . ?
Cu13 N14 C52 C53 176.1(3) . . . . ?
C50 C51 C52 N14 -70.8(5) . . . . ?
C50 C51 C52 C53 164.3(4) . . . . ?
N14 C52 C53 C54 -80.1(5) . . . . ?
C51 C52 C53 C54 44.7(6) . . . . ?
N14 C52 C53 C58 100.1(5) . . . . ?
C51 C52 C53 C58 -135.0(5) . . . . ?
C58 C53 C54 C55 0.2(7) . . . . ?
C52 C53 C54 C55 -179.6(4) . . . . ?
C53 C54 C55 C56 0.8(7) . . . . ?
C54 C55 C56 C57 -1.5(8) . . . . ?
C55 C56 C57 C58 1.3(8) . . . . ?
C54 C53 C58 C57 -0.4(7) . . . . ?
C52 C53 C58 C57 179.4(4) . . . . ?
C56 C57 C58 C53 -0.4(8) . . . . ?
Cu13 O17 C59 N15 6.1(5) . . . . ?
Cu13 O17 C59 C60 -171.8(3) . . . . ?
O16 N15 C59 O17 0.6(6) . . . . ?
Cu14 N15 C59 O17 -164.4(3) . . . . ?
O16 N15 C59 C60 178.5(4) . . . . ?
Cu14 N15 C59 C60 13.6(6) . . . . ?
O17 C59 C60 C61 -165.4(4) . . . . ?
N15 C59 C60 C61 16.6(6) . . . . ?
Cu14 N16 C61 C62 -168.1(3) . . . . ?
Cu14 N16 C61 C60 69.7(4) . . . . ?
C59 C60 C61 N16 -60.2(5) . . . . ?
C59 C60 C61 C62 174.9(4) . . . . ?
N16 C61 C62 C63 -57.4(6) . . . . ?
C60 C61 C62 C63 66.0(6) . . . . ?
N16 C61 C62 C67 126.1(5) . . . . ?
C60 C61 C62 C67 -110.5(5) . . . . ?
C67 C62 C63 C64 2.8(8) . . . . ?
C61 C62 C63 C64 -173.8(5) . . . . ?
C62 C63 C64 C65 -2.9(8) . . . . ?
C63 C64 C65 C66 2.5(8) . . . . ?
C64 C65 C66 C67 -1.9(8) . . . . ?
C65 C66 C67 C62 1.8(8) . . . . ?
C63 C62 C67 C66 -2.2(8) . . . . ?
C61 C62 C67 C66 174.4(5) . . . . ?
Cu14 O19 C68 N17 5.1(5) . . . . ?
Cu14 O19 C68 C69 -175.1(3) . . . . ?
O18 N17 C68 O19 0.9(6) . . . . ?
Cu11 N17 C68 O19 -167.3(3) . . . . ?
O18 N17 C68 C69 -179.0(4) . . . . ?
Cu11 N17 C68 C69 12.9(6) . . . . ?
O19 C68 C69 C70 -154.9(4) . . . . ?
N17 C68 C69 C70 25.0(6) . . . . ?
Cu11 N18 C70 C71 -171.2(3) . . . . ?
Cu11 N18 C70 C69 66.6(4) . . . . ?
C68 C69 C70 N18 -67.5(5) . . . . ?
C68 C69 C70 C71 168.3(4) . . . . ?
N18 C70 C71 C72 -62.3(5) . . . . ?
C69 C70 C71 C72 60.5(5) . . . . ?
N18 C70 C71 C76 120.8(4) . . . . ?
C69 C70 C71 C76 -116.4(5) . . . . ?
C76 C71 C72 C73 -0.1(7) . . . . ?
C70 C71 C72 C73 -177.0(4) . . . . ?
C71 C72 C73 C74 1.6(7) . . . . ?
C72 C73 C74 C75 -2.6(7) . . . . ?
C73 C74 C75 C76 2.0(8) . . . . ?
C74 C75 C76 C71 -0.5(8) . . . . ?
C72 C71 C76 C75 -0.5(7) . . . . ?
C70 C71 C76 C75 176.5(4) . . . . ?
O12 Cu11 O21 C82 -76.0(6) . . . . ?
O13 Cu11 O21 C82 5.7(6) . . . . ?
N17 Cu11 O21 C82 -166.9(5) . . . . ?
N18 Cu11 O21 C82 100.3(6) . . . . ?
O25 Cu16 O22 C82 -68.8(4) . . . . ?
O23 Cu16 O22 C82 105.3(4) . . . . ?
O20 Cu16 O22 C82 -172.8(4) . . . . ?
O13 Cu16 O22 C82 19.7(4) . . . . ?
Cu11 O21 C82 O22 -14.0(9) . . . . ?
Cu11 O21 C82 C83 164.6(4) . . . . ?
Cu16 O22 C82 O21 -3.7(7) . . . . ?
Cu16 O22 C82 C83 177.6(3) . . . . ?
O25 Cu16 O23 C84 -164.7(12) . . . . ?
O22 Cu16 O23 C84 114.8(4) . . . . ?
O20 Cu16 O23 C84 -40.4(4) . . . . ?
O13 Cu16 O23 C84 -136.3(4) . . . . ?
Cu16 O23 C84 O24 18.2(7) . . . . ?
Cu16 O23 C84 C85 -162.5(4) . . . . ?
O22 Cu16 O25 C86 -82.8(4) . . . . ?
O23 Cu16 O25 C86 -163.0(13) . . . . ?
O20 Cu16 O25 C86 72.8(4) . . . . ?
O13 Cu16 O25 C86 168.7(3) . . . . ?
Cu16 O25 C86 O26 -2.1(7) . . . . ?
Cu16 O25 C86 C87 175.7(4) . . . . ?
